data_4114754
loop_
_publ_author_name
'Banu Kesanli'
'James Fettinger'
'Donna R. Gardner'
'Bryan Eichhorn'

_publ_section_title
;
 The [Sn9Pt2(PPh3)]2- and [Sn9Ni2(CO)]3- Complexes: Two Markedly Different
 Sn9M2L Transition Metal Zintl Ion Clusters and Their Dynamic Behavior
;
_journal_name_full 'Journal of the American Chemical Society'
_journal_page_first 4779
_journal_page_last 4786
_journal_paper_doi 10.1021/ja012528p
_journal_volume 124
_journal_year 2002
_chemical_formula_sum 'C528 H988 K24 N64 Ni16 O152 P4 Sn72'
_chemical_formula_weight 21213.15
_chemical_name_systematic
;
  ?
;
_space_group_IT_number 14
_symmetry_cell_setting monoclinic
_symmetry_space_group_name_Hall '-P 2ybc'
_symmetry_space_group_name_H-M 'P 1 21/c 1'
_atom_sites_solution_hydrogens geom
_atom_sites_solution_primary direct
_atom_sites_solution_secondary difmap
_audit_creation_method SHELXL-97
_cell_angle_alpha 90.00
_cell_angle_beta 113.0470(10)
_cell_angle_gamma 90.00
_cell_formula_units_Z 1
_cell_length_a 31.1970(10)
_cell_length_b 23.8741(8)
_cell_length_c 27.9617(9)
_cell_measurement_temperature 293(2)
_cell_volume 19163.6(11)
_computing_cell_refinement 'Bruker SMART'
_computing_data_collection 'Bruker SMART'
_computing_data_reduction 'Bruker SAINT'
_computing_molecular_graphics 'Bruker SHELXTL'
_computing_publication_material 'Bruker SHELXTL'
_computing_structure_refinement 'SHELXL-97 (Sheldrick, 1997)'
_computing_structure_solution 'SHELXS-97 (Sheldrick, 1990)'
_diffrn_ambient_temperature 293(2)
_diffrn_measured_fraction_theta_full 1.000
_diffrn_measured_fraction_theta_max 1.000
_diffrn_measurement_device_type 'CCD area detector'
_diffrn_measurement_method 'phi and omega scans'
_diffrn_radiation_monochromator graphite
_diffrn_radiation_source 'fine-focus sealed tube'
_diffrn_radiation_type MoK\a
_diffrn_radiation_wavelength 0.71073
_diffrn_reflns_av_R_equivalents 0.0477
_diffrn_reflns_av_sigmaI/netI 0.0391
_diffrn_reflns_limit_h_max 37
_diffrn_reflns_limit_h_min -37
_diffrn_reflns_limit_k_max 28
_diffrn_reflns_limit_k_min -28
_diffrn_reflns_limit_l_max 33
_diffrn_reflns_limit_l_min -33
_diffrn_reflns_number 124417
_diffrn_reflns_theta_full 25.00
_diffrn_reflns_theta_max 25.00
_diffrn_reflns_theta_min 1.16
_diffrn_standards_decay_% 0
_exptl_absorpt_coefficient_mu 2.884
_exptl_absorpt_correction_type 'empirical, SADABS'
_exptl_crystal_colour Black
_exptl_crystal_density_diffrn 1.838
_exptl_crystal_description Plate
_exptl_crystal_F_000 10384
_exptl_crystal_size_max 0.521
_exptl_crystal_size_mid 0.312
_exptl_crystal_size_min 0.026
_refine_diff_density_max 2.567
_refine_diff_density_min -1.365
_refine_diff_density_rms 0.136
_refine_ls_extinction_method none
_refine_ls_goodness_of_fit_ref 1.059
_refine_ls_hydrogen_treatment mixed
_refine_ls_matrix_type full
_refine_ls_number_parameters 2081
_refine_ls_number_reflns 33750
_refine_ls_number_restraints 37
_refine_ls_restrained_S_all 1.061
_refine_ls_R_factor_all 0.0849
_refine_ls_R_factor_gt 0.0513
_refine_ls_shift/su_max 0.005
_refine_ls_shift/su_mean 0.001
_refine_ls_structure_factor_coef Fsqd
_refine_ls_weighting_details 'calc w=1/[\s^2^(Fo^2^)+(0.0926P)^2^+0.0000P] where P=(Fo^2^+2Fc^2^)/3'
_refine_ls_weighting_scheme calc
_refine_ls_wR_factor_gt 0.1403
_refine_ls_wR_factor_ref 0.1558
_reflns_number_gt 22547
_reflns_number_total 33750
_reflns_threshold_expression >2sigma(I)
_cod_data_source_file ja012528p_3.cif
_cod_data_source_block '[Sn9Ni2(CO)][K(crypt)]3'
_cod_database_code 4114754

loop_
_symmetry_equiv_pos_as_xyz
'x, y, z'
'-x, y+1/2, -z+1/2'
'-x, -y, -z'
'x, -y-1/2, z-1/2'

loop_
_atom_site_label
_atom_site_type_symbol
_atom_site_fract_x
_atom_site_fract_y
_atom_site_fract_z
_atom_site_U_iso_or_equiv
_atom_site_adp_type
_atom_site_occupancy
_atom_site_symmetry_multiplicity
_atom_site_calc_flag
_atom_site_refinement_flags
_atom_site_disorder_assembly
_atom_site_disorder_group
Ni1 Ni 0.1392(2) 0.1522(2) -0.2212(2) 0.0615(7) Uani 0.85 1 d PD A 1
O1 O 0.1693(4) 0.0421(3) -0.1994(4) 0.120(3) Uani 0.85 1 d PD A 1
C1 C 0.1566(5) 0.0889(5) -0.2090(5) 0.098(4) Uiso 0.85 1 d PD A 1
Ni2 Ni 0.11911(3) 0.25727(3) -0.25344(3) 0.0428(2) Uani 0.85 1 d P A .
Sn1 Sn 0.15436(2) 0.19303(2) -0.30538(2) 0.06043(15) Uani 0.85 1 d P A .
Sn2 Sn 0.18315(2) 0.31284(3) -0.27272(2) 0.07306(18) Uani 0.85 1 d P A .
Sn3 Sn 0.20237(9) 0.23543(9) -0.18190(7) 0.0564(3) Uani 0.85 1 d P A .
Sn4 Sn 0.10152(16) 0.22293(16) -0.17401(13) 0.0678(8) Uani 0.85 1 d P A .
Sn5 Sn 0.05559(17) 0.17955(17) -0.29365(17) 0.0678(8) Uani 0.85 1 d P A .
Sn6 Sn 0.14301(10) 0.33472(11) -0.17805(15) 0.0522(4) Uani 0.85 1 d P . .
Sn7 Sn 0.03761(10) 0.29451(19) -0.26074(13) 0.0702(8) Uani 0.85 1 d P A .
Sn8 Sn 0.07720(11) 0.27488(10) -0.35505(11) 0.0593(5) Uani 0.85 1 d P . .
Sn9 Sn 0.10048(3) 0.37043(3) -0.28438(3) 0.0807(2) Uani 0.85 1 d P A .
Ni2A Ni 0.11911(3) 0.25727(3) -0.25344(3) 0.0428(2) Uani 0.15 1 d P A 2
Ni1A Ni 0.0934(4) 0.3454(4) -0.2850(4) 0.0807(2) Uani 0.15 1 d PD A 2
O1AA O 0.0653(9) 0.4603(10) -0.3216(10) 0.053(8) Uani 0.15 1 d PD A 2
C1AA C 0.0793(10) 0.4145(8) -0.3057(11) 0.014(6) Uiso 0.15 1 d PD A 2
Sn1A Sn 0.15436(2) 0.19303(2) -0.30538(2) 0.06043(15) Uani 0.15 1 d P A 2
Sn2A Sn 0.18315(2) 0.31284(3) -0.27272(2) 0.07306(18) Uani 0.15 1 d P A 2
Sn3A Sn 0.1956(6) 0.2420(7) -0.1842(7) 0.108(6) Uani 0.15 1 d P A 2
Sn4A Sn 0.0946(9) 0.2225(9) -0.1773(7) 0.072(5) Uani 0.15 1 d P A 2
Sn5A Sn 0.0483(9) 0.1857(10) -0.3022(9) 0.066(5) Uani 0.15 1 d P A 2
Sn6A Sn 0.1403(7) 0.3315(9) -0.1881(9) 0.077(5) Uani 0.15 1 d P A 2
Sn7A Sn 0.0388(6) 0.3079(11) -0.2646(6) 0.068(4) Uani 0.15 1 d P A 2
Sn8A Sn 0.0708(6) 0.2750(7) -0.3476(7) 0.075(4) Uani 0.15 1 d P A 2
Sn9A Sn 0.1457(8) 0.1456(9) -0.2249(9) 0.0615(7) Uani 0.15 1 d P A 2
Ni11 Ni 0.41388(12) 0.84212(12) 0.18537(11) 0.0561(6) Uani 0.85 1 d PD B 1
C11A C 0.4418(4) 0.9041(4) 0.2029(4) 0.069(3) Uani 0.85 1 d PD B 1
O11A O 0.4619(3) 0.9469(3) 0.2161(3) 0.094(2) Uani 0.85 1 d PD B 1
Ni12 Ni 0.37153(3) 0.75045(3) 0.15286(3) 0.0433(2) Uani 0.85 1 d P B 1
Sn11 Sn 0.45719(3) 0.76379(4) 0.15905(3) 0.0603(2) Uani 0.85 1 d P B 1
Sn12 Sn 0.36217(5) 0.83373(6) 0.08719(6) 0.0578(3) Uani 0.85 1 d P B 1
Sn13 Sn 0.3316(2) 0.83099(18) 0.18606(18) 0.0595(10) Uani 0.85 1 d P B 1
Sn14 Sn 0.42120(2) 0.76269(3) 0.25355(2) 0.07466(18) Uani 0.85 1 d P B 1
Sn15 Sn 0.41931(12) 0.65891(18) 0.19074(14) 0.0661(8) Uani 0.85 1 d P B 1
Sn16 Sn 0.37994(3) 0.71318(3) 0.06919(3) 0.0656(2) Uani 0.85 1 d P B 1
Sn17 Sn 0.28258(4) 0.76294(6) 0.09056(4) 0.0593(3) Uani 0.85 1 d P B 1
Sn18 Sn 0.32784(12) 0.70750(12) 0.20883(13) 0.0691(5) Uani 0.85 1 d P B 1
Sn19 Sn 0.32319(3) 0.64954(3) 0.11319(4) 0.0716(3) Uani 0.85 1 d P B 1
Sn1C Sn 0.4156(6) 0.8540(5) 0.1734(6) 0.097(4) Uani 0.15 1 d P C 2
Ni2B Ni 0.37153(3) 0.75045(3) 0.15286(3) 0.0433(2) Uani 0.15 1 d P C 2
Sn1B Sn 0.4720(3) 0.7540(4) 0.1932(5) 0.171(5) Uani 0.15 1 d P C 2
Sn2B Sn 0.3449(3) 0.8188(4) 0.0744(4) 0.081(2) Uani 0.15 1 d P C 2
Sn3B Sn 0.3247(11) 0.8267(9) 0.1822(9) 0.045(3) Uani 0.15 1 d P C 2
Sn4B Sn 0.42120(2) 0.76269(3) 0.25355(2) 0.07466(18) Uani 0.15 1 d P C 2
Sn5B Sn 0.4199(6) 0.6537(10) 0.1874(8) 0.064(4) Uani 0.15 1 d P C 2
Sn6B Sn 0.4162(4) 0.7349(4) 0.0895(4) 0.169(4) Uani 0.15 1 d P C 2
Ni7B Ni 0.2888(6) 0.7571(8) 0.1037(6) 0.0593(3) Uani 0.15 1 d PDU C 2
C11B C 0.2303(9) 0.755(3) 0.077(2) 0.089(14) Uiso 0.15 1 d PDU C 2
O11B O 0.1932(13) 0.767(3) 0.043(2) 0.17(2) Uiso 0.15 1 d PDU C 2
Sn8B Sn 0.3267(6) 0.6935(7) 0.1964(7) 0.069(3) Uani 0.15 1 d P C 2
Sn9B Sn 0.3349(3) 0.6719(4) 0.0869(3) 0.170(5) Uani 0.15 1 d P C 2
K11 K 0.06238(5) 0.61127(6) 0.08320(6) 0.0500(4) Uani 1 1 d . . .
N11 N 0.1339(2) 0.5231(3) 0.1297(3) 0.078(2) Uani 1 1 d . . .
C11 C 0.1773(3) 0.5505(5) 0.1650(4) 0.106(4) Uani 1 1 d . . .
H11A H 0.1738 0.5602 0.1969 0.127 Uiso 1 1 calc R . .
H11B H 0.2026 0.5238 0.1737 0.127 Uiso 1 1 calc R . .
N12 N -0.0114(2) 0.6977(2) 0.0367(2) 0.0603(16) Uani 1 1 d . . .
O12 O 0.15580(18) 0.6447(3) 0.1384(2) 0.0776(16) Uani 1 1 d . . .
C12 C 0.1900(3) 0.6010(4) 0.1439(4) 0.100(3) Uani 1 1 d . . .
H12A H 0.2207 0.6136 0.1670 0.120 Uiso 1 1 calc R . .
H12B H 0.1909 0.5928 0.1103 0.120 Uiso 1 1 calc R . .
C13 C 0.1671(4) 0.6958(4) 0.1183(4) 0.099(3) Uani 1 1 d . . .
H13A H 0.1661 0.6895 0.0836 0.119 Uiso 1 1 calc R . .
H13B H 0.1983 0.7079 0.1403 0.119 Uiso 1 1 calc R . .
O14 O 0.0883(2) 0.7226(2) 0.0788(2) 0.0748(15) Uani 1 1 d . . .
C14 C 0.1333(3) 0.7388(4) 0.1169(4) 0.089(3) Uani 1 1 d . . .
H14A H 0.1319 0.7423 0.1508 0.107 Uiso 1 1 calc R . .
H14B H 0.1425 0.7747 0.1076 0.107 Uiso 1 1 calc R . .
C15 C 0.0535(4) 0.7652(3) 0.0703(4) 0.087(3) Uani 1 1 d . . .
H15A H 0.0647 0.8005 0.0623 0.104 Uiso 1 1 calc R . .
H15B H 0.0477 0.7703 0.1017 0.104 Uiso 1 1 calc R . .
C16 C 0.0103(3) 0.7493(3) 0.0274(4) 0.077(2) Uani 1 1 d . . .
H16A H 0.0166 0.7442 -0.0036 0.093 Uiso 1 1 calc R . .
H16B H -0.0118 0.7798 0.0208 0.093 Uiso 1 1 calc R . .
C17 C -0.0342(3) 0.7087(3) 0.0725(4) 0.074(2) Uani 1 1 d . . .
H17A H -0.0629 0.7289 0.0538 0.089 Uiso 1 1 calc R . .
H17B H -0.0142 0.7332 0.0999 0.089 Uiso 1 1 calc R . .
O18 O -0.00335(18) 0.6316(2) 0.12722(19) 0.0614(13) Uani 1 1 d . . .
C18 C -0.0453(3) 0.6588(4) 0.0968(3) 0.073(2) Uani 1 1 d . . .
H18A H -0.0617 0.6700 0.1184 0.088 Uiso 1 1 calc R . .
H18B H -0.0652 0.6336 0.0701 0.088 Uiso 1 1 calc R . .
C19 C -0.0124(3) 0.5878(4) 0.1560(3) 0.069(2) Uani 1 1 d . . .
H19A H -0.0319 0.5595 0.1326 0.083 Uiso 1 1 calc R . .
H19B H -0.0287 0.6023 0.1767 0.083 Uiso 1 1 calc R . .
O20 O 0.0551(2) 0.5378(2) 0.1599(2) 0.0702(15) Uani 1 1 d . . .
C20 C 0.0328(3) 0.5628(4) 0.1904(3) 0.074(2) Uani 1 1 d . . .
H20A H 0.0527 0.5916 0.2125 0.089 Uiso 1 1 calc R . .
H20B H 0.0276 0.5346 0.2126 0.089 Uiso 1 1 calc R . .
C21 C 0.0961(4) 0.5070(5) 0.1905(4) 0.107(4) Uani 1 1 d . . .
H21A H 0.0878 0.4770 0.2087 0.128 Uiso 1 1 calc R . .
H21B H 0.1179 0.5316 0.2161 0.128 Uiso 1 1 calc R . .
C22 C 0.1181(4) 0.4832(4) 0.1575(4) 0.096(3) Uani 1 1 d . . .
H22A H 0.1445 0.4608 0.1791 0.115 Uiso 1 1 calc R . .
H22B H 0.0960 0.4583 0.1325 0.115 Uiso 1 1 calc R . .
C23 C 0.1439(3) 0.4939(4) 0.0887(5) 0.100(3) Uani 1 1 d . . .
H23A H 0.1595 0.4588 0.1025 0.119 Uiso 1 1 calc R . .
H23B H 0.1648 0.5166 0.0789 0.119 Uiso 1 1 calc R . .
O24 O 0.08020(19) 0.5319(2) 0.0170(2) 0.0686(14) Uani 1 1 d . . .
C24 C 0.1007(3) 0.4819(4) 0.0411(4) 0.087(3) Uani 1 1 d . . .
H24A H 0.1087 0.4592 0.0170 0.104 Uiso 1 1 calc R . .
H24B H 0.0787 0.4611 0.0509 0.104 Uiso 1 1 calc R . .
C25 C 0.0438(3) 0.5229(4) -0.0324(3) 0.081(3) Uani 1 1 d . . .
H25A H 0.0201 0.4990 -0.0288 0.097 Uiso 1 1 calc R . .
H25B H 0.0560 0.5044 -0.0553 0.097 Uiso 1 1 calc R . .
O26 O 0.00043(18) 0.6012(2) -0.02383(17) 0.0583(12) Uani 1 1 d . . .
C26 C 0.0228(3) 0.5790(4) -0.0551(3) 0.080(3) Uani 1 1 d . . .
H26A H 0.0470 0.6044 -0.0553 0.095 Uiso 1 1 calc R . .
H26B H 0.0004 0.5742 -0.0905 0.095 Uiso 1 1 calc R . .
C27 C -0.0238(3) 0.6506(4) -0.0476(3) 0.075(2) Uani 1 1 d . . .
H27A H -0.0480 0.6417 -0.0811 0.090 Uiso 1 1 calc R . .
H27B H -0.0025 0.6770 -0.0530 0.090 Uiso 1 1 calc R . .
C28 C -0.0452(3) 0.6763(4) -0.0127(3) 0.074(2) Uani 1 1 d . . .
H28A H -0.0654 0.7069 -0.0312 0.089 Uiso 1 1 calc R . .
H28B H -0.0644 0.6484 -0.0055 0.089 Uiso 1 1 calc R . .
K31 K 0.16534(6) 0.66014(7) -0.17679(6) 0.0594(4) Uani 1 1 d . . .
N31 N 0.1105(3) 0.5558(3) -0.1773(3) 0.0756(19) Uani 1 1 d . . .
C31 C 0.1264(4) 0.5319(4) -0.1242(5) 0.108(4) Uani 1 1 d . . .
H31A H 0.1015 0.5092 -0.1219 0.129 Uiso 1 1 calc R . .
H31B H 0.1527 0.5073 -0.1189 0.129 Uiso 1 1 calc R . .
O32 O 0.1795(2) 0.6029(2) -0.0819(2) 0.0772(16) Uani 1 1 d . . .
N32 N 0.2200(2) 0.7643(3) -0.1766(3) 0.0698(18) Uani 1 1 d . . .
C32 C 0.1405(4) 0.5736(4) -0.0819(4) 0.093(3) Uani 1 1 d . . .
H32A H 0.1151 0.5995 -0.0871 0.112 Uiso 1 1 calc R . .
H32B H 0.1480 0.5550 -0.0488 0.112 Uiso 1 1 calc R . .
C33 C 0.1993(4) 0.6377(4) -0.0376(3) 0.101(4) Uani 1 1 d . . .
H33A H 0.2112 0.6149 -0.0065 0.121 Uiso 1 1 calc R . .
H33B H 0.1758 0.6626 -0.0351 0.121 Uiso 1 1 calc R . .
O34 O 0.21855(19) 0.7112(2) -0.0836(2) 0.0692(14) Uani 1 1 d . . .
C34 C 0.2385(4) 0.6715(4) -0.0422(4) 0.097(3) Uani 1 1 d . . .
H34A H 0.2555 0.6910 -0.0099 0.116 Uiso 1 1 calc R . .
H34B H 0.2599 0.6470 -0.0496 0.116 Uiso 1 1 calc R . .
C35 C 0.2492(4) 0.7550(4) -0.0806(4) 0.092(3) Uani 1 1 d . . .
H35A H 0.2787 0.7399 -0.0785 0.110 Uiso 1 1 calc R . .
H35B H 0.2548 0.7769 -0.0495 0.110 Uiso 1 1 calc R . .
C36 C 0.2292(4) 0.7907(4) -0.1266(4) 0.084(3) Uani 1 1 d . . .
H36A H 0.2001 0.8059 -0.1274 0.101 Uiso 1 1 calc R . .
H36B H 0.2501 0.8219 -0.1227 0.101 Uiso 1 1 calc R . .
C37 C 0.2635(3) 0.7477(4) -0.1822(4) 0.090(3) Uani 1 1 d . . .
H37A H 0.2771 0.7806 -0.1911 0.108 Uiso 1 1 calc R . .
H37B H 0.2854 0.7341 -0.1489 0.108 Uiso 1 1 calc R . .
O38 O 0.24191(19) 0.6522(2) -0.2066(2) 0.0689(14) Uani 1 1 d . . .
C38 C 0.2574(4) 0.7046(4) -0.2214(4) 0.094(3) Uani 1 1 d . . .
H38A H 0.2346 0.7170 -0.2547 0.113 Uiso 1 1 calc R . .
H38B H 0.2867 0.6986 -0.2252 0.113 Uiso 1 1 calc R . .
C39 C 0.2347(3) 0.6128(4) -0.2457(3) 0.082(3) Uani 1 1 d . . .
H39A H 0.2623 0.6092 -0.2534 0.099 Uiso 1 1 calc R . .
H39B H 0.2087 0.6238 -0.2771 0.099 Uiso 1 1 calc R . .
O40 O 0.18021(19) 0.5601(2) -0.2230(2) 0.0706(15) Uani 1 1 d . . .
C40 C 0.2241(3) 0.5572(4) -0.2250(3) 0.083(3) Uani 1 1 d . . .
H40A H 0.2249 0.5267 -0.2476 0.099 Uiso 1 1 calc R . .
H40B H 0.2475 0.5500 -0.1905 0.099 Uiso 1 1 calc R . .
C41 C 0.1679(3) 0.5095(4) -0.2054(4) 0.090(3) Uani 1 1 d . . .
H41A H 0.1881 0.5032 -0.1693 0.108 Uiso 1 1 calc R . .
H41B H 0.1716 0.4784 -0.2257 0.108 Uiso 1 1 calc R . .
C42 C 0.1170(3) 0.5136(4) -0.2112(4) 0.093(3) Uani 1 1 d . . .
H42A H 0.0975 0.5227 -0.2470 0.111 Uiso 1 1 calc R . .
H42B H 0.1071 0.4775 -0.2033 0.111 Uiso 1 1 calc R . .
C43 C 0.0615(3) 0.5735(4) -0.1967(4) 0.093(3) Uani 1 1 d . . .
H43A H 0.0420 0.5405 -0.2031 0.111 Uiso 1 1 calc R . .
H43B H 0.0567 0.5953 -0.1699 0.111 Uiso 1 1 calc R . .
O44 O 0.07121(18) 0.6571(2) -0.2361(2) 0.0725(15) Uani 1 1 d . . .
C44 C 0.0467(3) 0.6068(4) -0.2443(4) 0.086(3) Uani 1 1 d . . .
H44A H 0.0518 0.5856 -0.2712 0.103 Uiso 1 1 calc R . .
H44B H 0.0136 0.6146 -0.2562 0.103 Uiso 1 1 calc R . .
C45 C 0.0548(3) 0.6934(5) -0.2802(4) 0.094(3) Uani 1 1 d . . .
H45A H 0.0210 0.6947 -0.2941 0.113 Uiso 1 1 calc R . .
H45B H 0.0641 0.6786 -0.3070 0.113 Uiso 1 1 calc R . .
O46 O 0.1233(2) 0.7498(3) -0.2485(2) 0.0815(17) Uani 1 1 d . . .
C46 C 0.0736(3) 0.7509(4) -0.2662(4) 0.094(3) Uani 1 1 d . . .
H46A H 0.0606 0.7752 -0.2962 0.112 Uiso 1 1 calc R . .
H46B H 0.0648 0.7656 -0.2390 0.112 Uiso 1 1 calc R . .
C47 C 0.1421(4) 0.8026(4) -0.2303(5) 0.101(3) Uani 1 1 d . . .
H47A H 0.1372 0.8119 -0.1991 0.121 Uiso 1 1 calc R . .
H47B H 0.1269 0.8309 -0.2564 0.121 Uiso 1 1 calc R . .
C48 C 0.1942(4) 0.8014(4) -0.2186(4) 0.092(3) Uani 1 1 d . . .
H48A H 0.1986 0.7897 -0.2496 0.110 Uiso 1 1 calc R . .
H48B H 0.2067 0.8390 -0.2099 0.110 Uiso 1 1 calc R . .
K51 K 0.31807(6) 0.15717(7) -0.39779(6) 0.0572(4) Uani 1 1 d . . .
N51 N 0.4122(2) 0.1218(3) -0.3169(2) 0.0661(17) Uani 1 1 d . . .
C51 C 0.4162(3) 0.1414(4) -0.2656(3) 0.079(2) Uani 1 1 d . . .
H51A H 0.3994 0.1157 -0.2523 0.094 Uiso 1 1 calc R . .
H51B H 0.4487 0.1404 -0.2421 0.094 Uiso 1 1 calc R . .
N52 N 0.2237(3) 0.1910(4) -0.4799(3) 0.096(3) Uani 1 1 d . . .
O52 O 0.3500(2) 0.2004(2) -0.2982(2) 0.0710(15) Uani 1 1 d . . .
C52 C 0.3982(3) 0.1980(4) -0.2654(4) 0.084(3) Uani 1 1 d . . .
H52A H 0.4026 0.2084 -0.2303 0.101 Uiso 1 1 calc R . .
H52B H 0.4153 0.2245 -0.2776 0.101 Uiso 1 1 calc R . .
C53 C 0.3307(4) 0.2528(4) -0.2958(4) 0.089(3) Uani 1 1 d . . .
H53A H 0.3436 0.2811 -0.3113 0.106 Uiso 1 1 calc R . .
H53B H 0.3383 0.2630 -0.2598 0.106 Uiso 1 1 calc R . .
O54 O 0.2679(2) 0.2454(2) -0.3794(2) 0.0776(16) Uani 1 1 d . . .
C54 C 0.2784(4) 0.2505(4) -0.3248(4) 0.088(3) Uani 1 1 d . . .
H54A H 0.2658 0.2186 -0.3129 0.105 Uiso 1 1 calc R . .
H54B H 0.2643 0.2843 -0.3182 0.105 Uiso 1 1 calc R . .
C55 C 0.2193(4) 0.2456(5) -0.4068(4) 0.100(3) Uani 1 1 d . . .
H55A H 0.2061 0.2790 -0.3982 0.120 Uiso 1 1 calc R . .
H55B H 0.2058 0.2131 -0.3973 0.120 Uiso 1 1 calc R . .
C56 C 0.2090(4) 0.2445(5) -0.4629(4) 0.110(4) Uani 1 1 d . . .
H56A H 0.2248 0.2756 -0.4714 0.132 Uiso 1 1 calc R . .
H56B H 0.1758 0.2496 -0.4820 0.132 Uiso 1 1 calc R . .
C57 C 0.1901(4) 0.1483(6) -0.4861(5) 0.115(4) Uani 1 1 d . . .
H57A H 0.1637 0.1539 -0.5187 0.138 Uiso 1 1 calc R . .
H57B H 0.1790 0.1511 -0.4583 0.138 Uiso 1 1 calc R . .
O58 O 0.2433(2) 0.0781(3) -0.4355(3) 0.099(2) Uani 1 1 d . . .
C58 C 0.2091(4) 0.0925(7) -0.4856(5) 0.142(6) Uani 1 1 d . . .
H58A H 0.1840 0.0654 -0.4956 0.171 Uiso 1 1 calc R . .
H58B H 0.2232 0.0909 -0.5110 0.171 Uiso 1 1 calc R . .
C59 C 0.2606(4) 0.0212(5) -0.4284(5) 0.114(4) Uani 1 1 d . . .
H59A H 0.2743 0.0131 -0.4534 0.137 Uiso 1 1 calc R . .
H59B H 0.2350 -0.0047 -0.4344 0.137 Uiso 1 1 calc R . .
O60 O 0.3348(2) 0.0442(2) -0.3685(3) 0.0832(17) Uani 1 1 d . . .
C60 C 0.2952(4) 0.0140(4) -0.3761(5) 0.107(4) Uani 1 1 d . . .
H60A H 0.2824 0.0262 -0.3514 0.129 Uiso 1 1 calc R . .
H60B H 0.3031 -0.0254 -0.3699 0.129 Uiso 1 1 calc R . .
C61 C 0.3721(5) 0.0318(4) -0.3217(4) 0.104(4) Uani 1 1 d . . .
H61A H 0.3775 -0.0083 -0.3192 0.125 Uiso 1 1 calc R . .
H61B H 0.3642 0.0430 -0.2928 0.125 Uiso 1 1 calc R . .
C62 C 0.4156(3) 0.0612(4) -0.3179(4) 0.088(3) Uani 1 1 d . . .
H62A H 0.4412 0.0490 -0.2866 0.105 Uiso 1 1 calc R . .
H62B H 0.4229 0.0505 -0.3474 0.105 Uiso 1 1 calc R . .
C63 C 0.4483(3) 0.1467(4) -0.3300(4) 0.084(3) Uani 1 1 d . . .
H63A H 0.4775 0.1279 -0.3103 0.100 Uiso 1 1 calc R . .
H63B H 0.4517 0.1856 -0.3192 0.100 Uiso 1 1 calc R . .
O64 O 0.3986(2) 0.1758(2) -0.4158(2) 0.0757(16) Uani 1 1 d . . .
C64 C 0.4398(3) 0.1443(4) -0.3868(4) 0.090(3) Uani 1 1 d . . .
H64A H 0.4663 0.1599 -0.3921 0.108 Uiso 1 1 calc R . .
H64B H 0.4359 0.1057 -0.3985 0.108 Uiso 1 1 calc R . .
C65 C 0.3917(4) 0.1821(5) -0.4689(4) 0.097(3) Uani 1 1 d . . .
H65A H 0.3859 0.1456 -0.4855 0.116 Uiso 1 1 calc R . .
H65B H 0.4199 0.1971 -0.4709 0.116 Uiso 1 1 calc R . .
O66 O 0.3114(2) 0.1943(2) -0.4971(2) 0.0741(15) Uani 1 1 d . . .
C66 C 0.3534(4) 0.2185(4) -0.4963(4) 0.087(3) Uani 1 1 d . . .
H66A H 0.3584 0.2548 -0.4793 0.105 Uiso 1 1 calc R . .
H66B H 0.3512 0.2240 -0.5316 0.105 Uiso 1 1 calc R . .
C67 C 0.2724(4) 0.2300(5) -0.5241(4) 0.097(3) Uani 1 1 d . . .
H67A H 0.2719 0.2394 -0.5581 0.117 Uiso 1 1 calc R . .
H67B H 0.2753 0.2646 -0.5048 0.117 Uiso 1 1 calc R . .
C68 C 0.2289(4) 0.2010(5) -0.5299(4) 0.105(4) Uani 1 1 d . . .
H68A H 0.2278 0.1652 -0.5468 0.127 Uiso 1 1 calc R . .
H68B H 0.2026 0.2231 -0.5524 0.127 Uiso 1 1 calc R . .
K71 K 0.39337(5) 1.03358(6) 0.40667(6) 0.0531(4) Uani 1 1 d . D .
N71 N 0.4317(3) 1.1032(4) 0.3459(4) 0.095(3) Uani 1 1 d . D .
C71 C 0.4054(5) 1.1574(4) 0.3342(5) 0.119(4) Uani 1 1 d . . .
H71A H 0.4094 1.1758 0.3053 0.143 Uiso 1 1 calc R . .
H71B H 0.4178 1.1820 0.3642 0.143 Uiso 1 1 calc R . .
N72 N 0.3524(2) 0.9674(3) 0.4684(2) 0.0594(16) Uani 1 1 d . D .
C72 C 0.3537(4) 1.1479(5) 0.3207(4) 0.107(4) Uani 1 1 d . D .
H72A H 0.3362 1.1814 0.3055 0.128 Uiso 1 1 calc R . .
H72B H 0.3423 1.1175 0.2959 0.128 Uiso 1 1 calc R . .
O72 O 0.3486(2) 1.1347(3) 0.3661(3) 0.107(2) Uani 1 1 d . . .
C73 C 0.3056(8) 1.1417(10) 0.3772(10) 0.093(5) Uani 0.50 1 d P D 1
H73A H 0.3140 1.1418 0.4145 0.112 Uiso 0.50 1 calc PR D 1
H73B H 0.2911 1.1774 0.3635 0.112 Uiso 0.50 1 calc PR D 1
C74 C 0.2739(8) 1.0983(9) 0.3545(9) 0.078(4) Uani 0.50 1 d P D 1
H74A H 0.2705 1.0911 0.3191 0.094 Uiso 0.50 1 calc PR D 1
H74B H 0.2435 1.1063 0.3549 0.094 Uiso 0.50 1 calc PR D 1
C73A C 0.2971(8) 1.1283(10) 0.3394(9) 0.093(5) Uani 0.50 1 d P D 2
H73C H 0.2887 1.1002 0.3122 0.112 Uiso 0.50 1 calc PR D 2
H73D H 0.2821 1.1635 0.3248 0.112 Uiso 0.50 1 calc PR D 2
C74A C 0.2854(8) 1.1098(10) 0.3845(9) 0.078(4) Uani 0.50 1 d P D 2
H74C H 0.3034 1.1307 0.4157 0.094 Uiso 0.50 1 calc PR D 2
H74D H 0.2525 1.1150 0.3768 0.094 Uiso 0.50 1 calc PR D 2
O74 O 0.2981(2) 1.0489(3) 0.3911(3) 0.092(2) Uani 1 1 d . . .
C75 C 0.2865(3) 1.0367(4) 0.4321(4) 0.086(3) Uani 1 1 d . D .
H75A H 0.2531 1.0402 0.4219 0.103 Uiso 1 1 calc R . .
H75B H 0.3019 1.0624 0.4605 0.103 Uiso 1 1 calc R . .
C76 C 0.3018(3) 0.9769(4) 0.4491(4) 0.076(2) Uani 1 1 d . . .
H76A H 0.2912 0.9667 0.4762 0.092 Uiso 1 1 calc R D .
H76B H 0.2865 0.9521 0.4198 0.092 Uiso 1 1 calc R . .
C77 C 0.3738(3) 0.9859(5) 0.5225(3) 0.091(3) Uani 1 1 d . . .
H77A H 0.3662 0.9591 0.5441 0.109 Uiso 1 1 calc R D .
H77B H 0.3603 1.0216 0.5257 0.109 Uiso 1 1 calc R . .
O78 O 0.43547(19) 1.0389(3) 0.5173(2) 0.0777(17) Uani 1 1 d . . .
C78 C 0.4249(3) 0.9922(4) 0.5425(3) 0.084(3) Uani 1 1 d . D .
H78A H 0.4374 0.9982 0.5798 0.100 Uiso 1 1 calc R . .
H78B H 0.4388 0.9584 0.5356 0.100 Uiso 1 1 calc R . .
C79 C 0.4829(3) 1.0511(5) 0.5392(4) 0.096(3) Uani 1 1 d . D .
H79A H 0.5005 1.0193 0.5350 0.115 Uiso 1 1 calc R . .
H79B H 0.4926 1.0584 0.5761 0.115 Uiso 1 1 calc R . .
O80 O 0.4819(2) 1.0880(3) 0.4586(3) 0.0882(18) Uani 1 1 d . . .
C80 C 0.4916(3) 1.0993(5) 0.5138(5) 0.116(5) Uani 1 1 d . D .
H80A H 0.5239 1.1105 0.5314 0.139 Uiso 1 1 calc R . .
H80B H 0.4722 1.1301 0.5161 0.139 Uiso 1 1 calc R . .
C81 C 0.4919(4) 1.1320(4) 0.4312(5) 0.112(4) Uani 1 1 d . D .
H81A H 0.5248 1.1409 0.4473 0.134 Uiso 1 1 calc R . .
H81B H 0.4746 1.1651 0.4332 0.134 Uiso 1 1 calc R . .
C82 C 0.4797(4) 1.1173(5) 0.3771(5) 0.109(4) Uani 1 1 d . . .
H82A H 0.4883 1.1485 0.3604 0.131 Uiso 1 1 calc R D .
H82B H 0.4989 1.0857 0.3761 0.131 Uiso 1 1 calc R . .
C83 C 0.4261(5) 1.0738(4) 0.3000(5) 0.112(4) Uani 1 1 d . . .
H83A H 0.4437 1.0931 0.2832 0.135 Uiso 1 1 calc R D .
H83B H 0.3935 1.0755 0.2768 0.135 Uiso 1 1 calc R . .
O84 O 0.4100(2) 0.9854(3) 0.3274(2) 0.0846(18) Uani 1 1 d . . .
C84 C 0.4405(5) 1.0144(5) 0.3067(5) 0.136(5) Uani 1 1 d . D .
H84A H 0.4373 0.9983 0.2736 0.163 Uiso 1 1 calc R . .
H84B H 0.4728 1.0111 0.3307 0.163 Uiso 1 1 calc R . .
C85 C 0.4129(3) 0.9260(4) 0.3259(3) 0.088(3) Uani 1 1 d . D .
H85A H 0.4436 0.9141 0.3494 0.106 Uiso 1 1 calc R . .
H85B H 0.4084 0.9143 0.2911 0.106 Uiso 1 1 calc R . .
O86 O 0.38595(17) 0.9148(2) 0.39336(19) 0.0627(13) Uani 1 1 d . . .
C86 C 0.3784(3) 0.8996(3) 0.3405(3) 0.073(2) Uani 1 1 d . D .
H86A H 0.3805 0.8593 0.3379 0.087 Uiso 1 1 calc R . .
H86B H 0.3476 0.9113 0.3171 0.087 Uiso 1 1 calc R . .
C87 C 0.3535(3) 0.8886(3) 0.4106(3) 0.073(2) Uani 1 1 d . D .
H87A H 0.3568 0.8482 0.4102 0.087 Uiso 1 1 calc R . .
H87B H 0.3219 0.8982 0.3875 0.087 Uiso 1 1 calc R . .
C88 C 0.3625(3) 0.9077(3) 0.4633(3) 0.074(2) Uani 1 1 d . . .
H88A H 0.3950 0.9008 0.4849 0.089 Uiso 1 1 calc R D .
H88B H 0.3440 0.8852 0.4770 0.089 Uiso 1 1 calc R . .
K91 K 0.61640(6) 0.94833(7) 0.11346(6) 0.0556(4) Uani 1 1 d . . .
N91 N 0.5481(3) 0.8597(3) 0.0535(3) 0.089(2) Uani 1 1 d . . .
C91 C 0.5624(4) 0.8056(4) 0.0795(5) 0.124(5) Uani 1 1 d . . .
H91A H 0.5480 0.7758 0.0548 0.149 Uiso 1 1 calc R . .
H91B H 0.5511 0.8027 0.1072 0.149 Uiso 1 1 calc R . .
N92 N 0.6867(3) 1.0335(4) 0.1754(4) 0.102(3) Uani 1 1 d . . .
O92 O 0.6328(2) 0.8322(3) 0.1454(3) 0.0911(19) Uani 1 1 d . . .
C92 C 0.6130(4) 0.7979(4) 0.1014(6) 0.113(4) Uani 1 1 d . . .
H92A H 0.6205 0.7590 0.1109 0.136 Uiso 1 1 calc R . .
H92B H 0.6255 0.8078 0.0757 0.136 Uiso 1 1 calc R . .
C93 C 0.6809(4) 0.8202(4) 0.1713(5) 0.109(4) Uani 1 1 d . . .
H93A H 0.6958 0.8207 0.1466 0.131 Uiso 1 1 calc R . .
H93B H 0.6850 0.7832 0.1868 0.131 Uiso 1 1 calc R . .
O94 O 0.7021(2) 0.9143(3) 0.1885(2) 0.0850(17) Uani 1 1 d . . .
C94 C 0.7028(4) 0.8628(5) 0.2124(4) 0.106(4) Uani 1 1 d . . .
H94A H 0.6857 0.8655 0.2348 0.127 Uiso 1 1 calc R . .
H94B H 0.7347 0.8522 0.2335 0.127 Uiso 1 1 calc R . .
C95 C 0.7339(4) 0.9536(6) 0.2241(4) 0.120(4) Uani 1 1 d . . .
H95A H 0.7653 0.9385 0.2378 0.144 Uiso 1 1 calc R . .
H95B H 0.7248 0.9609 0.2530 0.144 Uiso 1 1 calc R . .
C96 C 0.7322(4) 1.0071(6) 0.1944(5) 0.124(4) Uani 1 1 d . . .
H96A H 0.7551 1.0332 0.2169 0.149 Uiso 1 1 calc R . .
H96B H 0.7405 0.9988 0.1652 0.149 Uiso 1 1 calc R . .
C97 C 0.6745(5) 1.0541(6) 0.2169(5) 0.135(5) Uani 1 1 d . . .
H97A H 0.6926 1.0874 0.2314 0.163 Uiso 1 1 calc R . .
H97B H 0.6830 1.0260 0.2442 0.163 Uiso 1 1 calc R . .
O98 O 0.5972(3) 1.0191(3) 0.1816(3) 0.098(2) Uani 1 1 d . . .
C98 C 0.6243(5) 1.0677(5) 0.2010(5) 0.127(5) Uani 1 1 d . . .
H98A H 0.6189 1.0820 0.2305 0.153 Uiso 1 1 calc R . .
H98B H 0.6154 1.0964 0.1743 0.153 Uiso 1 1 calc R . .
C99 C 0.5504(5) 1.0310(6) 0.1652(5) 0.136(5) Uani 1 1 d . . .
H99A H 0.5408 1.0543 0.1343 0.163 Uiso 1 1 calc R . .
H99B H 0.5449 1.0518 0.1920 0.163 Uiso 1 1 calc R . .
O100 O 0.5254(2) 0.9520(3) 0.1095(2) 0.0784(16) Uani 1 1 d . . .
C100 C 0.5222(4) 0.9791(6) 0.1533(4) 0.108(4) Uani 1 1 d . . .
H10A H 0.5335 0.9542 0.1831 0.129 Uiso 1 1 calc R . .
H10B H 0.4900 0.9881 0.1461 0.129 Uiso 1 1 calc R . .
C101 C 0.5011(3) 0.8995(5) 0.0998(4) 0.094(3) Uani 1 1 d . . .
H10C H 0.4694 0.9053 0.0966 0.112 Uiso 1 1 calc R . .
H10D H 0.5163 0.8744 0.1288 0.112 Uiso 1 1 calc R . .
C102 C 0.5008(3) 0.8736(5) 0.0513(5) 0.108(4) Uani 1 1 d . . .
H10E H 0.4858 0.8991 0.0226 0.130 Uiso 1 1 calc R . .
H10F H 0.4823 0.8396 0.0443 0.130 Uiso 1 1 calc R . .
C103 C 0.5486(4) 0.8585(6) 0.0020(5) 0.120(4) Uani 1 1 d . . .
H10G H 0.5225 0.8359 -0.0200 0.144 Uiso 1 1 calc R . .
H10H H 0.5768 0.8395 0.0042 0.144 Uiso 1 1 calc R . .
O104 O 0.5868(2) 0.9439(3) 0.0043(2) 0.0869(18) Uani 1 1 d . . .
C104 C 0.5462(4) 0.9132(6) -0.0242(4) 0.104(4) Uani 1 1 d . . .
H10I H 0.5440 0.9072 -0.0594 0.125 Uiso 1 1 calc R . .
H10J H 0.5189 0.9338 -0.0258 0.125 Uiso 1 1 calc R . .
C105 C 0.5857(5) 0.9965(6) -0.0164(4) 0.126(5) Uani 1 1 d . . .
H10K H 0.5607 1.0179 -0.0127 0.152 Uiso 1 1 calc R . .
H10L H 0.5788 0.9930 -0.0533 0.152 Uiso 1 1 calc R . .
O106 O 0.6392(3) 1.0378(3) 0.0622(3) 0.107(2) Uani 1 1 d . . .
C106 C 0.6313(5) 1.0281(5) 0.0095(5) 0.120(4) Uani 1 1 d . . .
H10M H 0.6567 1.0063 0.0073 0.144 Uiso 1 1 calc R . .
H10N H 0.6297 1.0635 -0.0080 0.144 Uiso 1 1 calc R . .
C107 C 0.6832(5) 1.0656(5) 0.0927(6) 0.135(5) Uani 1 1 d . . .
H10O H 0.7087 1.0414 0.0943 0.162 Uiso 1 1 calc R . .
H10P H 0.6854 1.0998 0.0751 0.162 Uiso 1 1 calc R . .
C108 C 0.6886(5) 1.0793(5) 0.1446(6) 0.131(5) Uani 1 1 d . . .
H10Q H 0.7184 1.0980 0.1618 0.157 Uiso 1 1 calc R . .
H10R H 0.6644 1.1057 0.1429 0.157 Uiso 1 1 calc R . .
K111 K 0.11340(6) 0.98306(6) -0.01415(6) 0.0561(4) Uani 1 1 d . . .
N111 N 0.1443(3) 0.9832(4) 0.1003(3) 0.093(2) Uani 1 1 d . . .
C111 C 0.1958(5) 0.9696(6) 0.1207(4) 0.118(4) Uani 1 1 d . . .
H11C H 0.2125 1.0035 0.1195 0.141 Uiso 1 1 calc R . .
H11D H 0.2058 0.9587 0.1569 0.141 Uiso 1 1 calc R . .
N112 N 0.0781(4) 0.9823(4) -0.1305(3) 0.111(3) Uani 1 1 d . . .
O112 O 0.2026(2) 0.9439(2) 0.0422(3) 0.0865(18) Uani 1 1 d . . .
C112 C 0.2090(4) 0.9260(5) 0.0934(4) 0.107(4) Uani 1 1 d . . .
H11E H 0.2415 0.9162 0.1127 0.128 Uiso 1 1 calc R . .
H11F H 0.1904 0.8928 0.0912 0.128 Uiso 1 1 calc R . .
C113 C 0.2233(4) 0.9086(4) 0.0173(6) 0.125(5) Uani 1 1 d . . .
H11G H 0.2098 0.8715 0.0135 0.150 Uiso 1 1 calc R . .
H11H H 0.2565 0.9055 0.0381 0.150 Uiso 1 1 calc R . .
O114 O 0.1684(3) 0.9317(3) -0.0642(3) 0.108(2) Uani 1 1 d . . .
C114 C 0.2157(5) 0.9318(5) -0.0344(6) 0.120(4) Uani 1 1 d . . .
H11I H 0.2278 0.9697 -0.0308 0.144 Uiso 1 1 calc R . .
H11J H 0.2319 0.9092 -0.0509 0.144 Uiso 1 1 calc R . .
C115 C 0.1582(6) 0.9531(6) -0.1148(6) 0.145(6) Uani 1 1 d . . .
H11K H 0.1766 0.9334 -0.1306 0.174 Uiso 1 1 calc R . .
H11L H 0.1662 0.9925 -0.1128 0.174 Uiso 1 1 calc R . .
C116 C 0.1089(8) 0.9459(7) -0.1467(5) 0.177(9) Uani 1 1 d . . .
H11M H 0.1005 0.9070 -0.1449 0.213 Uiso 1 1 calc R . .
H11N H 0.1034 0.9541 -0.1825 0.213 Uiso 1 1 calc R . .
C117 C 0.0325(5) 0.9615(6) -0.1506(4) 0.178(8) Uani 1 1 d . . .
H11O H 0.0248 0.9491 -0.1861 0.214 Uiso 1 1 calc R . .
H11P H 0.0113 0.9915 -0.1514 0.214 Uiso 1 1 calc R . .
O118 O 0.0252(3) 0.9365(3) -0.0712(3) 0.138(3) Uani 1 1 d . . .
C118 C 0.0258(6) 0.9145(7) -0.1202(5) 0.194(9) Uani 1 1 d . . .
H11Q H 0.0509 0.8876 -0.1128 0.233 Uiso 1 1 calc R . .
H11R H -0.0034 0.8957 -0.1399 0.233 Uiso 1 1 calc R . .
C119 C 0.0090(4) 0.8949(5) -0.0464(5) 0.128(5) Uani 1 1 d . . .
H11S H -0.0235 0.8868 -0.0669 0.154 Uiso 1 1 calc R . .
H11T H 0.0267 0.8606 -0.0430 0.154 Uiso 1 1 calc R . .
O120 O 0.0619(2) 0.9220(3) 0.0360(3) 0.0914(19) Uani 1 1 d . . .
C120 C 0.0144(4) 0.9145(5) 0.0024(6) 0.116(4) Uani 1 1 d . . .
H12C H 0.0002 0.8881 0.0181 0.139 Uiso 1 1 calc R . .
H12D H -0.0018 0.9499 -0.0015 0.139 Uiso 1 1 calc R . .
C121 C 0.0695(5) 0.9378(5) 0.0873(5) 0.122(4) Uani 1 1 d . . .
H12E H 0.0549 0.9109 0.1022 0.147 Uiso 1 1 calc R . .
H12F H 0.0559 0.9743 0.0873 0.147 Uiso 1 1 calc R . .
C122 C 0.1209(5) 0.9395(5) 0.1184(4) 0.116(4) Uani 1 1 d . . .
H12G H 0.1266 0.9464 0.1546 0.139 Uiso 1 1 calc R . .
H12H H 0.1343 0.9033 0.1163 0.139 Uiso 1 1 calc R . .
C123 C 0.1379(5) 1.0373(5) 0.1193(4) 0.129(5) Uani 1 1 d . . .
H12I H 0.1589 1.0406 0.1556 0.155 Uiso 1 1 calc R . .
H12J H 0.1063 1.0399 0.1176 0.155 Uiso 1 1 calc R . .
O124 O 0.1149(3) 1.0857(2) 0.0377(3) 0.095(2) Uani 1 1 d . . .
C124 C 0.1467(5) 1.0859(5) 0.0891(5) 0.122(4) Uani 1 1 d . . .
H12K H 0.1442 1.1210 0.1054 0.146 Uiso 1 1 calc R . .
H12L H 0.1781 1.0832 0.0901 0.146 Uiso 1 1 calc R . .
C125 C 0.1183(5) 1.1343(4) 0.0120(6) 0.124(5) Uani 1 1 d . . .
H12M H 0.1499 1.1385 0.0139 0.149 Uiso 1 1 calc R . .
H12N H 0.1111 1.1666 0.0286 0.149 Uiso 1 1 calc R . .
O126 O 0.0946(2) 1.0854(2) -0.0680(3) 0.0850(18) Uani 1 1 d . . .
C126 C 0.0859(5) 1.1316(4) -0.0422(6) 0.121(5) Uani 1 1 d . . .
H12O H 0.0543 1.1293 -0.0438 0.145 Uiso 1 1 calc R . .
H12P H 0.0885 1.1656 -0.0598 0.145 Uiso 1 1 calc R . .
C127 C 0.0637(4) 1.0819(5) -0.1229(4) 0.104(4) Uani 1 1 d . . .
H12Q H 0.0325 1.0723 -0.1262 0.125 Uiso 1 1 calc R . .
H12R H 0.0624 1.1180 -0.1394 0.125 Uiso 1 1 calc R . .
C128 C 0.0804(5) 1.0407(5) -0.1477(4) 0.117(4) Uani 1 1 d . . .
H12S H 0.1125 1.0493 -0.1415 0.140 Uiso 1 1 calc R . .
H12T H 0.0625 1.0429 -0.1849 0.140 Uiso 1 1 calc R . .
P131 P 0.66130(9) 0.95511(10) -0.08632(10) 0.0795(7) Uani 1 1 d . . .
C131 C 0.6165(3) 0.8989(4) -0.1159(3) 0.080(3) Uani 1 1 d . . .
C132 C 0.6226(4) 0.8435(5) -0.1013(5) 0.136(5) Uani 1 1 d . . .
H132 H 0.6500 0.8314 -0.0750 0.163 Uiso 1 1 calc R . .
C133 C 0.5859(6) 0.8051(7) -0.1276(6) 0.176(7) Uani 1 1 d . . .
H133 H 0.5905 0.7670 -0.1206 0.211 Uiso 1 1 calc R . .
C134 C 0.5448(6) 0.8233(6) -0.1620(7) 0.220(12) Uani 1 1 d . . .
H134 H 0.5192 0.7995 -0.1746 0.264 Uiso 1 1 calc R . .
C135 C 0.5416(4) 0.8786(7) -0.1786(4) 0.127(5) Uani 1 1 d . . .
H135 H 0.5153 0.8896 -0.2071 0.153 Uiso 1 1 calc R . .
C136 C 0.5746(4) 0.9167(5) -0.1553(4) 0.094(3) Uani 1 1 d . . .
H136 H 0.5700 0.9542 -0.1649 0.113 Uiso 1 1 calc R . .
C137 C 0.7064(3) 0.9223(3) -0.0284(4) 0.077(2) Uani 1 1 d . . .
C138 C 0.7522(3) 0.9233(5) -0.0188(4) 0.098(3) Uani 1 1 d . . .
H138 H 0.7623 0.9364 -0.0440 0.117 Uiso 1 1 calc R . .
C139 C 0.7853(4) 0.9040(6) 0.0305(5) 0.116(4) Uani 1 1 d . . .
H139 H 0.8170 0.9044 0.0373 0.139 Uiso 1 1 calc R . .
C140 C 0.7712(5) 0.8863(5) 0.0650(4) 0.105(4) Uani 1 1 d . . .
H140 H 0.7932 0.8746 0.0969 0.127 Uiso 1 1 calc R . .
C141 C 0.7261(4) 0.8838(4) 0.0572(4) 0.096(3) Uani 1 1 d . . .
H141 H 0.7172 0.8705 0.0832 0.115 Uiso 1 1 calc R . .
C142 C 0.6935(4) 0.9008(4) 0.0111(4) 0.092(3) Uani 1 1 d . . .
H142 H 0.6621 0.8982 0.0054 0.110 Uiso 1 1 calc R . .
C143 C 0.6842(3) 0.9561(4) -0.1347(3) 0.079(2) Uani 1 1 d . . .
C144 C 0.7071(3) 0.9099(4) -0.1477(4) 0.085(3) Uani 1 1 d . . .
H144 H 0.7134 0.8775 -0.1277 0.102 Uiso 1 1 calc R . .
C145 C 0.7201(4) 0.9127(5) -0.1896(4) 0.103(3) Uani 1 1 d . . .
H145 H 0.7348 0.8826 -0.1978 0.124 Uiso 1 1 calc R . .
C146 C 0.7104(5) 0.9625(5) -0.2197(4) 0.112(4) Uani 1 1 d . . .
H146 H 0.7190 0.9652 -0.2479 0.135 Uiso 1 1 calc R . .
C147 C 0.6884(5) 1.0064(5) -0.2076(4) 0.110(4) Uani 1 1 d . . .
H147 H 0.6824 1.0390 -0.2274 0.132 Uiso 1 1 calc R . .
C148 C 0.6753(4) 1.0028(4) -0.1667(4) 0.098(3) Uani 1 1 d . . .
H148 H 0.6596 1.0329 -0.1598 0.118 Uiso 1 1 calc R . .
N151 N 0.6159(17) 0.261(2) -0.438(2) 0.145(17) Uiso 0.25 1 d PD E 1
H15C H 0.6387 0.2508 -0.4098 0.174 Uiso 0.25 1 calc PR E 1
H15D H 0.6167 0.2550 -0.4676 0.174 Uiso 0.25 1 calc PR E 1
C151 C 0.580(2) 0.287(3) -0.434(2) 0.18(3) Uiso 0.25 1 d PD E 1
H15E H 0.5529 0.2653 -0.4556 0.219 Uiso 0.25 1 calc PR E 1
H15F H 0.5771 0.3223 -0.4531 0.219 Uiso 0.25 1 calc PR E 1
C152 C 0.571(2) 0.302(3) -0.392(2) 0.16(2) Uiso 0.25 1 d PD E 1
H15G H 0.5964 0.3250 -0.3702 0.193 Uiso 0.25 1 calc PR E 1
H15H H 0.5712 0.2679 -0.3732 0.193 Uiso 0.25 1 calc PR E 1
N152 N 0.528(4) 0.331(5) -0.400(5) 0.82(19) Uiso 0.25 1 d PD E 1
H15I H 0.5087 0.3393 -0.4303 0.982 Uiso 0.25 1 calc PR E 1
H15J H 0.5223 0.3404 -0.3730 0.982 Uiso 0.25 1 calc PR E 1
N153 N 0.5293(6) 0.2328(7) -0.4105(6) 0.153(6) Uiso 0.75 1 d PD F 2
H15K H 0.5324 0.2499 -0.3823 0.184 Uiso 0.75 1 calc PR F 2
H15L H 0.5066 0.2097 -0.4245 0.184 Uiso 0.75 1 calc PR F 2
C153 C 0.5594(7) 0.2422(8) -0.4325(8) 0.148(7) Uiso 0.75 1 d PD F 2
H15M H 0.5424 0.2557 -0.4676 0.177 Uiso 0.75 1 calc PR F 2
H15N H 0.5737 0.2068 -0.4350 0.177 Uiso 0.75 1 calc PR F 2
C154 C 0.5951(9) 0.2811(11) -0.4058(11) 0.163(9) Uiso 0.75 1 d PD F 2
H15O H 0.6172 0.2639 -0.3744 0.196 Uiso 0.75 1 calc PR F 2
H15P H 0.5816 0.3133 -0.3957 0.196 Uiso 0.75 1 calc PR F 2
N154 N 0.6212(7) 0.3010(9) -0.4409(8) 0.206(9) Uiso 0.75 1 d PD F 2
H15Q H 0.6130 0.2881 -0.4720 0.248 Uiso 0.75 1 calc PR F 2
H15R H 0.6436 0.3247 -0.4291 0.248 Uiso 0.75 1 calc PR F 2
N161 N 0.1246(9) 0.8002(11) -0.0250(10) 0.415(18) Uiso 0.75 1 d PD G 1
H16C H 0.1314 0.8224 -0.0453 0.498 Uiso 0.75 1 calc PR G 1
H16D H 0.1320 0.8091 0.0070 0.498 Uiso 0.75 1 calc PR G 1
C161 C 0.1022(10) 0.7509(11) -0.0437(9) 0.248(17) Uiso 0.75 1 d PD G 1
H16E H 0.0716 0.7488 -0.0425 0.297 Uiso 0.75 1 calc PR G 1
H16F H 0.1206 0.7182 -0.0274 0.297 Uiso 0.75 1 calc PR G 1
C162 C 0.1006(10) 0.7625(11) -0.0991(9) 0.200(12) Uiso 0.75 1 d PD G 1
H16G H 0.0816 0.7945 -0.1162 0.240 Uiso 0.75 1 calc PR G 1
H16H H 0.1310 0.7644 -0.1008 0.240 Uiso 0.75 1 calc PR G 1
N162 N 0.0774(6) 0.7093(7) -0.1151(7) 0.176(7) Uiso 0.75 1 d PD G 1
H16I H 0.0717 0.6888 -0.0930 0.212 Uiso 0.75 1 calc PR G 1
H16J H 0.0693 0.6982 -0.1466 0.212 Uiso 0.75 1 calc PR G 1
N163 N 0.1246(9) 0.8002(11) -0.0250(10) 0.415(18) Uiso 0.25 1 d PD H 2
H16K H 0.1461 0.8161 -0.0322 0.498 Uiso 0.25 1 calc PR H 2
H16L H 0.1256 0.8014 0.0061 0.498 Uiso 0.25 1 calc PR H 2
C163 C 0.0882(14) 0.7727(19) -0.0639(15) 0.088(12) Uiso 0.25 1 d PD H 2
H16M H 0.0579 0.7896 -0.0720 0.106 Uiso 0.25 1 calc PR H 2
H16N H 0.0873 0.7326 -0.0586 0.106 Uiso 0.25 1 calc PR H 2
C164 C 0.112(2) 0.790(2) -0.102(2) 0.16(3) Uiso 0.25 1 d PD H 2
H16O H 0.0970 0.8215 -0.1236 0.189 Uiso 0.25 1 calc PR H 2
H16P H 0.1452 0.7968 -0.0839 0.189 Uiso 0.25 1 calc PR H 2
N164 N 0.1015(10) 0.7345(12) -0.1311(11) 0.074(8) Uiso 0.25 1 d PD H 2
H16Q H 0.0867 0.7086 -0.1225 0.089 Uiso 0.25 1 calc PR H 2
H16R H 0.1103 0.7291 -0.1563 0.089 Uiso 0.25 1 calc PR H 2

loop_
_atom_site_aniso_label
_atom_site_aniso_U_11
_atom_site_aniso_U_22
_atom_site_aniso_U_33
_atom_site_aniso_U_23
_atom_site_aniso_U_13
_atom_site_aniso_U_12
Ni1 0.080(2) 0.0573(16) 0.0587(12) -0.0171(10) 0.0390(9) -0.0019(12)
O1 0.166(9) 0.069(5) 0.121(7) 0.023(5) 0.053(6) 0.025(5)
Ni2 0.0433(5) 0.0449(5) 0.0384(4) -0.0045(4) 0.0141(4) -0.0030(4)
Sn1 0.0735(4) 0.0569(3) 0.0593(3) -0.0078(2) 0.0351(3) 0.0039(3)
Sn2 0.0857(4) 0.0725(4) 0.0733(4) -0.0069(3) 0.0445(3) -0.0270(3)
Sn3 0.0462(8) 0.0634(6) 0.0477(6) -0.0027(5) 0.0053(6) 0.0089(6)
Sn4 0.0870(9) 0.0651(15) 0.0670(12) 0.0035(9) 0.0471(7) -0.0101(10)
Sn5 0.0646(10) 0.0629(8) 0.0707(19) -0.0194(11) 0.0208(11) -0.0250(6)
Sn6 0.0590(7) 0.0496(8) 0.0480(11) -0.0161(8) 0.0209(6) -0.0054(5)
Sn7 0.0444(7) 0.0791(18) 0.0867(13) -0.0131(9) 0.0254(7) 0.0040(7)
Sn8 0.0730(8) 0.0589(8) 0.0358(9) -0.0046(5) 0.0103(6) -0.0004(7)
Sn9 0.0959(6) 0.0628(5) 0.0702(4) -0.0004(5) 0.0182(4) 0.0073(5)
Ni2A 0.0433(5) 0.0449(5) 0.0384(4) -0.0045(4) 0.0141(4) -0.0030(4)
Ni1A 0.0959(6) 0.0628(5) 0.0702(4) -0.0004(5) 0.0182(4) 0.0073(5)
O1AA 0.038(16) 0.10(2) 0.020(14) 0.015(14) 0.004(12) 0.032(16)
Sn1A 0.0735(4) 0.0569(3) 0.0593(3) -0.0078(2) 0.0351(3) 0.0039(3)
Sn2A 0.0857(4) 0.0725(4) 0.0733(4) -0.0069(3) 0.0445(3) -0.0270(3)
Sn3A 0.058(5) 0.140(10) 0.094(7) 0.019(5) -0.004(4) 0.039(4)
Sn4A 0.121(11) 0.069(8) 0.050(5) -0.026(5) 0.061(6) -0.051(7)
Sn5A 0.072(9) 0.092(9) 0.041(4) -0.013(4) 0.029(6) -0.040(7)
Sn6A 0.095(7) 0.076(6) 0.057(8) -0.046(4) 0.026(5) -0.010(4)
Sn7A 0.069(6) 0.081(10) 0.045(4) -0.007(4) 0.013(3) 0.021(5)
Sn8A 0.084(6) 0.102(7) 0.028(4) -0.009(3) 0.008(4) 0.044(5)
Sn9A 0.080(2) 0.0573(16) 0.0587(12) -0.0171(10) 0.0390(9) -0.0019(12)
Ni11 0.0594(10) 0.0470(14) 0.0641(11) -0.0125(11) 0.0265(9) -0.0041(10)
C11A 0.078(7) 0.057(6) 0.083(7) -0.023(5) 0.045(6) -0.001(5)
O11A 0.106(6) 0.068(5) 0.128(7) -0.033(4) 0.067(5) -0.030(4)
Ni12 0.0463(5) 0.0429(5) 0.0418(5) -0.0007(4) 0.0183(4) 0.0046(4)
Sn11 0.0471(5) 0.0601(4) 0.0794(5) -0.0092(4) 0.0308(4) 0.0003(4)
Sn12 0.0705(7) 0.0496(6) 0.0576(6) 0.0090(4) 0.0296(5) 0.0015(4)
Sn13 0.0594(17) 0.0623(12) 0.0636(9) -0.0116(7) 0.0315(8) 0.0076(7)
Sn14 0.0780(4) 0.0863(4) 0.0440(3) -0.0049(3) 0.0069(3) 0.0133(3)
Sn15 0.0676(14) 0.0581(15) 0.0701(11) 0.0114(8) 0.0241(9) 0.0210(8)
Sn16 0.0811(5) 0.0659(4) 0.0565(4) -0.0208(3) 0.0342(4) -0.0038(4)
Sn17 0.0448(5) 0.0565(5) 0.0615(7) 0.0033(5) 0.0044(5) 0.0037(4)
Sn18 0.0756(7) 0.0695(14) 0.0773(10) 0.0175(8) 0.0461(7) 0.0086(9)
Sn19 0.0740(5) 0.0453(4) 0.0838(6) -0.0027(4) 0.0182(5) -0.0099(3)
Sn1C 0.108(5) 0.059(5) 0.137(9) 0.015(4) 0.063(6) -0.004(3)
Ni2B 0.0463(5) 0.0429(5) 0.0418(5) -0.0007(4) 0.0183(4) 0.0046(4)
Sn1B 0.082(5) 0.123(7) 0.330(15) -0.107(9) 0.104(8) -0.046(5)
Sn2B 0.106(7) 0.082(6) 0.073(5) 0.029(4) 0.055(5) 0.038(4)
Sn3B 0.048(6) 0.044(4) 0.057(6) 0.015(6) 0.034(5) 0.017(5)
Sn4B 0.0780(4) 0.0863(4) 0.0440(3) -0.0049(3) 0.0069(3) 0.0133(3)
Sn5B 0.047(6) 0.036(4) 0.118(11) 0.018(5) 0.043(6) 0.017(3)
Sn6B 0.242(10) 0.175(8) 0.163(7) 0.080(6) 0.159(8) 0.139(8)
Ni7B 0.0448(5) 0.0565(5) 0.0615(7) 0.0033(5) 0.0044(5) 0.0037(4)
Sn8B 0.054(3) 0.055(6) 0.108(10) 0.028(5) 0.043(6) 0.005(4)
Sn9B 0.136(7) 0.146(7) 0.133(7) -0.096(6) -0.050(5) 0.070(6)
K11 0.0533(9) 0.0499(8) 0.0474(8) 0.0035(7) 0.0203(7) 0.0034(7)
N11 0.061(4) 0.066(4) 0.097(6) 0.014(4) 0.021(4) 0.024(4)
C11 0.068(6) 0.113(9) 0.113(9) 0.027(7) 0.011(6) 0.034(6)
N12 0.072(4) 0.049(4) 0.060(4) 0.007(3) 0.025(3) 0.009(3)
O12 0.049(3) 0.089(4) 0.088(4) 0.006(3) 0.020(3) -0.004(3)
C12 0.049(5) 0.109(8) 0.118(9) 0.001(7) 0.007(5) -0.004(5)
C13 0.083(7) 0.102(8) 0.101(8) 0.000(6) 0.024(6) -0.045(6)
O14 0.083(4) 0.057(3) 0.081(4) -0.002(3) 0.029(3) -0.007(3)
C14 0.083(7) 0.070(6) 0.100(7) -0.014(5) 0.021(6) -0.031(5)
C15 0.108(8) 0.051(5) 0.103(8) -0.001(5) 0.043(6) -0.007(5)
C16 0.088(7) 0.056(5) 0.087(6) 0.022(4) 0.033(5) 0.014(5)
C17 0.077(6) 0.066(5) 0.086(6) -0.007(5) 0.039(5) 0.019(4)
O18 0.071(3) 0.062(3) 0.061(3) 0.000(3) 0.037(3) 0.000(3)
C18 0.069(5) 0.081(6) 0.085(6) 0.003(5) 0.047(5) 0.025(5)
C19 0.083(6) 0.081(6) 0.057(5) -0.015(4) 0.044(5) -0.015(5)
O20 0.084(4) 0.069(3) 0.060(3) 0.018(3) 0.032(3) 0.009(3)
C20 0.107(7) 0.073(5) 0.051(5) 0.005(4) 0.042(5) -0.017(5)
C21 0.087(7) 0.114(8) 0.103(8) 0.071(7) 0.019(6) 0.022(6)
C22 0.099(8) 0.067(6) 0.127(9) 0.032(6) 0.051(7) 0.033(5)
C23 0.065(6) 0.075(6) 0.153(10) 0.001(6) 0.036(7) 0.026(5)
O24 0.075(4) 0.059(3) 0.078(4) -0.013(3) 0.037(3) 0.003(3)
C24 0.075(6) 0.069(6) 0.125(8) -0.026(6) 0.048(6) 0.008(5)
C25 0.092(7) 0.091(7) 0.076(6) -0.037(5) 0.050(5) -0.013(5)
O26 0.070(3) 0.068(3) 0.043(3) 0.004(2) 0.029(2) 0.007(3)
C26 0.092(7) 0.095(7) 0.053(5) -0.016(5) 0.030(5) -0.011(5)
C27 0.077(6) 0.083(6) 0.051(5) 0.016(4) 0.011(4) 0.002(5)
C28 0.068(5) 0.070(5) 0.073(6) 0.014(4) 0.015(5) 0.019(4)
K31 0.0610(10) 0.0646(10) 0.0530(9) -0.0092(8) 0.0229(8) -0.0150(8)
N31 0.077(5) 0.062(4) 0.094(6) -0.010(4) 0.040(4) -0.016(4)
C31 0.115(9) 0.090(7) 0.147(11) 0.000(7) 0.083(8) -0.032(6)
O32 0.092(4) 0.081(4) 0.066(4) 0.000(3) 0.038(3) -0.005(3)
N32 0.075(5) 0.068(4) 0.074(5) -0.002(4) 0.037(4) -0.020(4)
C32 0.133(9) 0.085(7) 0.082(7) 0.006(5) 0.065(7) -0.024(6)
C33 0.157(11) 0.088(7) 0.051(5) 0.010(5) 0.033(6) 0.020(7)
O34 0.065(3) 0.079(4) 0.057(3) -0.012(3) 0.018(3) -0.007(3)
C34 0.100(8) 0.098(7) 0.064(6) -0.005(5) 0.000(5) 0.007(6)
C35 0.090(7) 0.103(7) 0.082(7) -0.039(6) 0.034(6) -0.044(6)
C36 0.114(8) 0.065(5) 0.089(7) -0.023(5) 0.057(6) -0.034(5)
C37 0.088(7) 0.088(7) 0.109(8) -0.022(6) 0.054(6) -0.032(5)
O38 0.074(4) 0.083(4) 0.060(3) -0.012(3) 0.037(3) -0.020(3)
C38 0.096(7) 0.109(8) 0.100(8) -0.010(6) 0.063(6) -0.026(6)
C39 0.085(6) 0.098(7) 0.070(6) -0.021(5) 0.037(5) -0.007(5)
O40 0.062(3) 0.067(4) 0.082(4) -0.017(3) 0.028(3) -0.004(3)
C40 0.078(6) 0.102(7) 0.066(6) -0.036(5) 0.025(5) 0.003(5)
C41 0.093(7) 0.057(5) 0.129(9) -0.026(5) 0.052(6) -0.008(5)
C42 0.095(7) 0.061(5) 0.130(9) -0.021(6) 0.053(7) -0.016(5)
C43 0.073(6) 0.083(7) 0.136(9) -0.024(7) 0.056(6) -0.034(5)
O44 0.052(3) 0.083(4) 0.078(4) -0.012(3) 0.022(3) -0.006(3)
C44 0.057(5) 0.075(6) 0.122(9) -0.029(6) 0.033(5) -0.013(5)
C45 0.043(5) 0.142(10) 0.083(7) -0.002(7) 0.009(4) 0.011(6)
O46 0.068(4) 0.081(4) 0.100(5) 0.009(3) 0.037(3) 0.005(3)
C46 0.078(7) 0.092(7) 0.110(8) 0.013(6) 0.036(6) 0.026(6)
C47 0.116(9) 0.056(6) 0.119(9) 0.023(6) 0.033(7) 0.000(6)
C48 0.095(7) 0.074(6) 0.119(8) 0.013(6) 0.056(7) -0.010(5)
K51 0.0606(10) 0.0618(10) 0.0528(9) -0.0064(7) 0.0261(8) 0.0032(8)
N51 0.067(4) 0.064(4) 0.066(4) 0.007(3) 0.024(3) 0.009(3)
C51 0.096(7) 0.077(6) 0.057(5) 0.014(4) 0.023(5) 0.017(5)
N52 0.058(5) 0.164(9) 0.061(5) -0.015(5) 0.017(4) 0.015(5)
O52 0.082(4) 0.068(4) 0.059(3) -0.005(3) 0.023(3) 0.012(3)
C52 0.089(7) 0.085(7) 0.068(6) -0.016(5) 0.019(5) -0.018(5)
C53 0.116(9) 0.076(6) 0.078(6) -0.023(5) 0.042(6) 0.008(6)
O54 0.082(4) 0.091(4) 0.068(4) 0.005(3) 0.038(3) 0.033(3)
C54 0.112(8) 0.085(6) 0.074(6) -0.021(5) 0.044(6) 0.027(6)
C55 0.086(7) 0.146(10) 0.075(6) -0.001(6) 0.041(6) 0.047(7)
C56 0.088(7) 0.153(10) 0.080(7) 0.004(7) 0.023(6) 0.062(7)
C57 0.060(6) 0.184(13) 0.095(8) -0.031(8) 0.022(6) 0.014(8)
O58 0.091(5) 0.103(5) 0.119(6) -0.052(4) 0.060(5) -0.026(4)
C58 0.068(7) 0.259(19) 0.101(9) -0.074(11) 0.034(7) -0.061(10)
C59 0.099(8) 0.113(10) 0.163(12) -0.071(9) 0.088(9) -0.050(7)
O60 0.087(4) 0.062(4) 0.109(5) 0.002(3) 0.048(4) -0.007(3)
C60 0.125(10) 0.060(6) 0.177(13) -0.030(7) 0.102(10) -0.021(6)
C61 0.159(11) 0.051(5) 0.111(9) 0.015(5) 0.063(9) 0.025(6)
C62 0.092(7) 0.076(6) 0.095(7) 0.019(5) 0.036(6) 0.029(5)
C63 0.053(5) 0.094(7) 0.088(7) 0.006(5) 0.011(5) 0.009(5)
O64 0.076(4) 0.079(4) 0.084(4) 0.005(3) 0.045(3) 0.003(3)
C64 0.076(6) 0.105(8) 0.097(7) 0.020(6) 0.044(6) 0.023(6)
C65 0.114(9) 0.110(8) 0.091(7) 0.014(6) 0.067(7) -0.014(7)
O66 0.095(4) 0.074(4) 0.056(3) 0.001(3) 0.033(3) 0.002(3)
C66 0.116(8) 0.080(6) 0.078(6) 0.016(5) 0.051(6) -0.002(6)
C67 0.101(8) 0.123(9) 0.054(5) 0.002(5) 0.016(5) 0.033(7)
C68 0.089(8) 0.160(11) 0.055(6) 0.003(6) 0.014(5) 0.042(7)
K71 0.0567(9) 0.0461(8) 0.0602(10) 0.0048(7) 0.0269(8) 0.0023(7)
N71 0.106(7) 0.085(6) 0.110(7) 0.028(5) 0.059(6) 0.008(5)
C71 0.141(11) 0.085(8) 0.134(10) 0.048(7) 0.057(9) -0.007(7)
N72 0.069(4) 0.064(4) 0.050(4) 0.002(3) 0.029(3) -0.001(3)
C72 0.127(10) 0.090(7) 0.083(7) 0.042(6) 0.019(7) 0.023(7)
O72 0.097(5) 0.075(4) 0.145(7) 0.054(4) 0.042(5) 0.027(4)
C73 0.067(10) 0.093(12) 0.100(13) 0.029(13) 0.013(12) 0.043(9)
C74 0.069(11) 0.064(10) 0.086(15) -0.012(11) 0.014(12) 0.023(8)
C73A 0.067(10) 0.093(12) 0.100(13) 0.029(13) 0.013(12) 0.043(9)
C74A 0.069(11) 0.064(10) 0.086(15) -0.012(11) 0.014(12) 0.023(8)
O74 0.071(4) 0.075(4) 0.142(6) 0.028(4) 0.055(4) 0.025(3)
C75 0.054(5) 0.107(8) 0.095(7) -0.014(6) 0.029(5) -0.001(5)
C76 0.070(6) 0.087(6) 0.087(6) 0.016(5) 0.046(5) -0.004(5)
C77 0.076(6) 0.141(9) 0.062(6) -0.004(6) 0.035(5) 0.000(6)
O78 0.056(3) 0.108(5) 0.064(4) -0.028(3) 0.018(3) -0.011(3)
C78 0.079(6) 0.117(8) 0.055(5) -0.001(5) 0.025(5) 0.000(6)
C79 0.074(7) 0.130(9) 0.092(7) -0.037(7) 0.041(6) -0.032(6)
O80 0.079(4) 0.076(4) 0.120(5) -0.019(4) 0.050(4) -0.018(3)
C80 0.066(6) 0.138(10) 0.146(10) -0.101(9) 0.044(7) -0.032(6)
C81 0.095(8) 0.069(6) 0.163(12) 0.013(7) 0.042(8) -0.027(6)
C82 0.105(9) 0.095(8) 0.152(11) 0.051(8) 0.077(9) 0.006(7)
C83 0.186(13) 0.078(7) 0.105(9) 0.018(6) 0.093(9) 0.000(8)
O84 0.114(5) 0.079(4) 0.077(4) -0.011(3) 0.055(4) 0.005(4)
C84 0.201(14) 0.131(11) 0.148(11) -0.037(9) 0.145(12) -0.039(10)
C85 0.092(7) 0.117(8) 0.052(5) -0.033(5) 0.024(5) -0.001(6)
O86 0.060(3) 0.064(3) 0.055(3) -0.014(2) 0.013(3) -0.010(3)
C86 0.080(6) 0.063(5) 0.064(5) -0.021(4) 0.016(5) 0.001(4)
C87 0.084(6) 0.045(4) 0.078(6) -0.001(4) 0.020(5) 0.004(4)
C88 0.065(5) 0.073(6) 0.088(6) 0.045(5) 0.032(5) 0.008(4)
K91 0.0625(10) 0.0522(9) 0.0547(9) 0.0007(7) 0.0259(8) 0.0007(7)
N91 0.062(5) 0.095(6) 0.106(6) -0.026(5) 0.028(4) -0.011(4)
C91 0.109(9) 0.058(6) 0.174(12) -0.008(7) 0.021(8) -0.018(6)
N92 0.109(7) 0.087(6) 0.095(6) -0.021(5) 0.022(6) -0.035(5)
O92 0.079(4) 0.065(4) 0.136(6) 0.017(4) 0.049(4) 0.015(3)
C92 0.098(8) 0.058(6) 0.189(13) -0.015(7) 0.062(9) -0.002(6)
C93 0.089(8) 0.066(6) 0.176(12) 0.050(7) 0.055(8) 0.027(6)
O94 0.067(4) 0.092(4) 0.086(4) 0.013(4) 0.020(3) 0.005(3)
C94 0.074(7) 0.125(10) 0.117(9) 0.064(8) 0.036(6) 0.029(7)
C95 0.082(8) 0.175(13) 0.077(7) -0.013(8) 0.002(6) -0.016(8)
C96 0.105(10) 0.146(11) 0.098(9) -0.017(8) 0.014(7) -0.053(9)
C97 0.162(13) 0.122(10) 0.103(9) -0.055(8) 0.031(9) -0.025(10)
O98 0.107(5) 0.093(5) 0.085(5) -0.024(4) 0.028(4) 0.025(4)
C98 0.172(13) 0.083(8) 0.107(9) -0.040(7) 0.033(9) 0.015(8)
C99 0.151(13) 0.149(13) 0.099(9) -0.019(9) 0.040(9) 0.068(11)
O100 0.071(4) 0.106(5) 0.070(4) 0.003(3) 0.040(3) 0.013(4)
C100 0.083(7) 0.191(13) 0.064(6) 0.024(7) 0.045(6) 0.062(8)
C101 0.063(6) 0.135(10) 0.092(7) 0.031(7) 0.041(5) 0.008(6)
C102 0.066(6) 0.099(8) 0.145(11) -0.005(7) 0.027(7) -0.018(6)
C103 0.096(8) 0.136(11) 0.111(10) -0.072(9) 0.023(7) -0.023(8)
O104 0.090(5) 0.117(5) 0.049(3) 0.008(3) 0.022(3) 0.009(4)
C104 0.078(7) 0.151(11) 0.069(6) -0.022(7) 0.014(5) 0.001(7)
C105 0.139(12) 0.164(13) 0.075(8) 0.023(8) 0.041(8) 0.032(10)
O106 0.150(7) 0.090(5) 0.108(6) 0.031(4) 0.077(5) 0.012(5)
C106 0.201(15) 0.088(8) 0.105(9) 0.027(7) 0.098(10) 0.011(9)
C107 0.121(10) 0.109(10) 0.177(14) 0.024(9) 0.061(10) -0.054(8)
C108 0.177(14) 0.085(8) 0.131(11) -0.005(8) 0.061(10) -0.030(8)
K111 0.0619(10) 0.0487(9) 0.0494(9) 0.0049(7) 0.0129(7) 0.0002(7)
N111 0.118(7) 0.097(6) 0.061(5) 0.004(4) 0.033(5) -0.008(5)
C111 0.133(11) 0.144(11) 0.045(6) 0.004(6) 0.002(6) -0.002(9)
N112 0.146(9) 0.103(7) 0.051(5) 0.006(5) 0.001(5) -0.047(6)
O112 0.084(4) 0.074(4) 0.094(5) 0.019(3) 0.025(4) 0.027(3)
C112 0.083(7) 0.117(9) 0.097(8) 0.050(7) 0.009(6) 0.016(6)
C113 0.097(8) 0.074(7) 0.206(15) 0.017(8) 0.061(9) 0.043(6)
O114 0.163(8) 0.082(5) 0.108(6) -0.007(4) 0.085(6) 0.010(5)
C114 0.155(13) 0.090(8) 0.159(13) 0.012(8) 0.108(11) 0.036(8)
C115 0.25(2) 0.125(11) 0.112(11) -0.011(9) 0.126(13) 0.025(12)
C116 0.32(3) 0.140(13) 0.058(8) -0.028(8) 0.059(12) -0.068(16)
C117 0.200(16) 0.194(15) 0.067(7) 0.026(8) -0.027(8) -0.123(13)
O118 0.138(7) 0.121(6) 0.102(6) 0.033(5) -0.010(5) -0.075(5)
C118 0.247(19) 0.194(15) 0.074(8) 0.003(9) -0.009(10) -0.152(14)
C119 0.100(9) 0.121(10) 0.130(11) 0.020(9) 0.010(8) -0.053(8)
O120 0.091(5) 0.087(4) 0.106(5) 0.023(4) 0.049(4) -0.005(4)
C120 0.068(7) 0.089(8) 0.192(14) 0.044(9) 0.053(9) -0.005(6)
C121 0.170(13) 0.126(10) 0.112(10) 0.033(8) 0.099(10) 0.006(9)
C122 0.148(12) 0.130(10) 0.082(7) 0.022(7) 0.060(8) -0.019(9)
C123 0.187(14) 0.140(11) 0.066(7) -0.047(7) 0.056(8) -0.025(10)
O124 0.136(6) 0.060(4) 0.111(6) -0.016(4) 0.073(5) -0.006(4)
C124 0.176(13) 0.103(9) 0.113(10) -0.045(8) 0.086(10) -0.036(8)
C125 0.195(15) 0.042(5) 0.185(13) -0.013(7) 0.127(12) -0.008(7)
O126 0.070(4) 0.061(4) 0.117(5) 0.032(3) 0.030(4) 0.001(3)
C126 0.140(11) 0.058(6) 0.216(15) 0.040(9) 0.123(12) 0.030(7)
C127 0.077(7) 0.113(9) 0.104(9) 0.060(7) 0.015(6) 0.000(6)
C128 0.127(10) 0.125(10) 0.075(7) 0.046(7) 0.014(7) -0.009(8)
P131 0.0896(17) 0.0713(15) 0.0774(16) 0.0051(12) 0.0324(13) 0.0052(13)
C131 0.067(6) 0.094(7) 0.072(6) -0.002(5) 0.020(5) 0.006(5)
C132 0.113(9) 0.086(8) 0.148(11) 0.036(7) -0.014(8) -0.034(7)
C133 0.153(14) 0.170(14) 0.142(13) 0.012(11) -0.010(11) -0.083(12)
C134 0.161(15) 0.099(10) 0.223(19) 0.014(11) -0.115(14) -0.037(10)
C135 0.054(6) 0.234(17) 0.079(7) -0.048(9) 0.010(5) -0.021(8)
C136 0.083(7) 0.123(9) 0.075(6) 0.017(6) 0.030(6) 0.026(6)
C137 0.089(7) 0.060(5) 0.084(6) -0.005(4) 0.035(5) -0.004(5)
C138 0.068(6) 0.141(10) 0.087(7) -0.002(7) 0.033(6) -0.016(6)
C139 0.084(8) 0.160(12) 0.090(8) -0.026(8) 0.020(7) 0.008(8)
C140 0.121(10) 0.101(8) 0.074(7) 0.020(6) 0.018(7) -0.010(7)
C141 0.094(8) 0.113(8) 0.075(7) 0.032(6) 0.028(6) 0.006(6)
C142 0.088(7) 0.109(8) 0.085(7) 0.018(6) 0.041(6) -0.002(6)
C143 0.091(7) 0.072(6) 0.069(6) 0.003(5) 0.028(5) -0.018(5)
C144 0.103(7) 0.072(6) 0.088(7) -0.009(5) 0.045(6) -0.008(5)
C145 0.138(10) 0.089(7) 0.088(7) -0.008(6) 0.050(7) -0.021(7)
C146 0.157(11) 0.108(9) 0.074(7) -0.015(7) 0.048(7) -0.047(8)
C147 0.154(11) 0.092(8) 0.067(7) -0.003(6) 0.026(7) -0.033(8)
C148 0.136(10) 0.079(7) 0.085(7) 0.018(5) 0.048(7) -0.006(6)

loop_
_atom_type_symbol
_atom_type_description
_atom_type_scat_dispersion_real
_atom_type_scat_dispersion_imag
_atom_type_scat_source
C C 0.0033 0.0016 'International Tables Vol C Tables 4.2.6.8 and 6.1.1.4'
H H 0.0000 0.0000 'International Tables Vol C Tables 4.2.6.8 and 6.1.1.4'
N N 0.0061 0.0033 'International Tables Vol C Tables 4.2.6.8 and 6.1.1.4'
O O 0.0106 0.0060 'International Tables Vol C Tables 4.2.6.8 and 6.1.1.4'
K K 0.2009 0.2494 'International Tables Vol C Tables 4.2.6.8 and 6.1.1.4'
Ni Ni 0.3393 1.1124 'International Tables Vol C Tables 4.2.6.8 and 6.1.1.4'
Sn Sn -0.6537 1.4246 'International Tables Vol C Tables 4.2.6.8 and 6.1.1.4'
P P 0.1023 0.0942 'International Tables Vol C Tables 4.2.6.8 and 6.1.1.4'

loop_
_geom_angle_atom_site_label_1
_geom_angle_atom_site_label_2
_geom_angle_atom_site_label_3
_geom_angle
C1 Ni1 Ni2 169.1(5)
C1 Ni1 Sn5 122.7(6)
Ni2 Ni1 Sn5 58.90(16)
C1 Ni1 Sn4 131.9(6)
Ni2 Ni1 Sn4 58.76(12)
Sn5 Ni1 Sn4 74.57(17)
C1 Ni1 Sn3 118.4(6)
Ni2 Ni1 Sn3 58.85(14)
Sn5 Ni1 Sn3 117.7(2)
Sn4 Ni1 Sn3 74.19(17)
C1 Ni1 Sn1 111.2(5)
Ni2 Ni1 Sn1 58.18(14)
Sn5 Ni1 Sn1 73.17(19)
Sn4 Ni1 Sn1 116.9(2)
Sn3 Ni1 Sn1 75.31(17)
O1 C1 Ni1 179.1(13)
Ni1A Ni2 Sn3A 121.7(5)
Ni1A Ni2 Sn6A 64.8(6)
Sn3A Ni2 Sn6A 67.7(7)
Ni1A Ni2 Sn8A 57.7(5)
Sn3A Ni2 Sn8A 149.0(6)
Sn6A Ni2 Sn8A 122.6(6)
Ni1A Ni2 Sn4 117.0(3)
Sn3A Ni2 Sn4 75.3(5)
Sn6A Ni2 Sn4 71.3(5)
Sn8A Ni2 Sn4 134.8(4)
Ni1A Ni2 Sn2 68.7(3)
Sn3A Ni2 Sn2 69.6(4)
Sn6A Ni2 Sn2 77.4(5)
Sn8A Ni2 Sn2 83.8(4)
Sn4 Ni2 Sn2 139.61(10)
Ni1A Ni2 Sn7 58.6(3)
Sn3A Ni2 Sn7 136.8(4)
Sn6A Ni2 Sn7 77.5(5)
Sn8A Ni2 Sn7 72.3(4)
Sn4 Ni2 Sn7 69.75(13)
Sn2 Ni2 Sn7 127.23(11)
Ni1A Ni2 Sn5 113.0(3)
Sn3A Ni2 Sn5 125.0(4)
Sn6A Ni2 Sn5 140.5(5)
Sn8A Ni2 Sn5 68.1(4)
Sn4 Ni2 Sn5 76.60(13)
Sn2 Ni2 Sn5 141.01(8)
Sn7 Ni2 Sn5 70.14(14)
Ni1A Ni2 Sn1 118.6(3)
Sn3A Ni2 Sn1 82.0(4)
Sn6A Ni2 Sn1 141.8(5)
Sn8A Ni2 Sn1 74.2(4)
Sn4 Ni2 Sn1 123.86(9)
Sn2 Ni2 Sn1 70.42(3)
Sn7 Ni2 Sn1 139.11(8)
Sn5 Ni2 Sn1 76.11(9)
Ni1A Ni2 Sn3 124.3(3)
Sn3A Ni2 Sn3 3.5(4)
Sn6A Ni2 Sn3 71.2(5)
Sn8A Ni2 Sn3 147.1(4)
Sn4 Ni2 Sn3 76.47(11)
Sn2 Ni2 Sn3 69.68(5)
Sn7 Ni2 Sn3 139.69(9)
Sn5 Ni2 Sn3 122.65(13)
Sn1 Ni2 Sn3 78.63(5)
Sn9A Sn1 Ni2 64.7(3)
Sn9A Sn1 Ni1 5.9(4)
Ni2 Sn1 Ni1 59.07(9)
Sn9A Sn1 Sn8 110.2(4)
Ni2 Sn1 Sn8 55.97(6)
Ni1 Sn1 Sn8 104.61(12)
Sn9A Sn1 Sn2 105.5(4)
Ni2 Sn1 Sn2 54.68(2)
Ni1 Sn1 Sn2 101.93(12)
Sn8 Sn1 Sn2 67.20(5)
Sn9A Sn1 Sn8A 104.2(5)
Ni2 Sn1 Sn8A 51.0(3)
Ni1 Sn1 Sn8A 98.6(4)
Sn8 Sn1 Sn8A 6.0(4)
Sn2 Sn1 Sn8A 67.9(3)
Sn9A Sn1 Sn5 56.6(5)
Ni2 Sn1 Sn5 51.86(7)
Ni1 Sn1 Sn5 52.42(15)
Sn8 Sn1 Sn5 59.12(10)
Sn2 Sn1 Sn5 104.16(7)
Sn8A Sn1 Sn5 53.9(3)
Ni2 Sn2 Ni1A 50.1(2)
Ni2 Sn2 Sn9 62.35(3)
Ni1A Sn2 Sn9 12.95(19)
Ni2 Sn2 Sn3A 52.2(4)
Ni1A Sn2 Sn3A 93.5(4)
Sn9 Sn2 Sn3A 101.2(4)
Ni2 Sn2 Sn3 55.36(5)
Ni1A Sn2 Sn3 97.7(2)
Sn9 Sn2 Sn3 105.53(6)
Sn3A Sn2 Sn3 4.4(4)
Ni2 Sn2 Sn1 54.90(2)
Ni1A Sn2 Sn1 93.5(2)
Sn9 Sn2 Sn1 105.96(3)
Sn3A Sn2 Sn1 68.3(3)
Sn3 Sn2 Sn1 67.15(4)
Ni2 Sn2 Sn6A 48.8(4)
Ni1A Sn2 Sn6A 50.1(5)
Sn9 Sn2 Sn6A 52.1(4)
Sn3A Sn2 Sn6A 53.1(5)
Sn3 Sn2 Sn6A 57.3(4)
Sn1 Sn2 Sn6A 101.3(4)
Ni2 Sn3 Ni1 59.56(14)
Ni2 Sn3 Sn9A 63.1(5)
Ni1 Sn3 Sn9A 6.4(4)
Ni2 Sn3 Sn6A 51.3(4)
Ni1 Sn3 Sn6A 100.9(4)
Sn9A Sn3 Sn6A 106.6(5)
Ni2 Sn3 Sn2 54.97(5)
Ni1 Sn3 Sn2 103.60(16)
Sn9A Sn3 Sn2 103.2(5)
Sn6A Sn3 Sn2 64.2(4)
Ni2 Sn3 Sn6 55.87(9)
Ni1 Sn3 Sn6 103.32(13)
Sn9A Sn3 Sn6 109.2(4)
Sn6A Sn3 Sn6 5.0(5)
Sn2 Sn3 Sn6 68.11(8)
Ni2 Sn3 Sn4 51.53(8)
Ni1 Sn3 Sn4 52.52(10)
Sn9A Sn3 Sn4 58.9(3)
Sn6A Sn3 Sn4 56.5(4)
Sn2 Sn3 Sn4 103.62(10)
Sn6 Sn3 Sn4 56.60(9)
Ni2 Sn4 Ni1 60.12(17)
Ni2 Sn4 Sn6A 51.6(4)
Ni1 Sn4 Sn6A 101.8(5)
Ni2 Sn4 Sn9A 59.9(5)
Ni1 Sn4 Sn9A 1.4(6)
Sn6A Sn4 Sn9A 100.9(6)
Ni2 Sn4 Sn6 56.67(11)
Ni1 Sn4 Sn6 105.3(2)
Sn6A Sn4 Sn6 5.2(5)
Sn9A Sn4 Sn6 104.3(5)
Ni2 Sn4 Sn7 55.21(9)
Ni1 Sn4 Sn7 103.97(19)
Sn6A Sn4 Sn7 64.5(4)
Sn9A Sn4 Sn7 104.6(5)
Sn6 Sn4 Sn7 67.73(13)
Ni2 Sn4 Sn3A 49.8(3)
Ni1 Sn4 Sn3A 55.4(4)
Sn6A Sn4 Sn3A 53.5(5)
Sn9A Sn4 Sn3A 54.1(5)
Sn6 Sn4 Sn3A 54.8(3)
Sn7 Sn4 Sn3A 101.3(4)
Ni2 Sn4 Sn7A 53.4(3)
Ni1 Sn4 Sn7A 104.8(4)
Sn6A Sn4 Sn7A 59.9(6)
Sn9A Sn4 Sn7A 105.4(6)
Sn6 Sn4 Sn7A 63.2(4)
Sn7 Sn4 Sn7A 4.6(5)
Sn3A Sn4 Sn7A 98.0(5)
Ni2 Sn4 Sn5 51.78(9)
Ni1 Sn4 Sn5 52.71(18)
Sn6A Sn4 Sn5 100.4(5)
Sn9A Sn4 Sn5 53.9(5)
Sn6 Sn4 Sn5 105.58(15)
Sn7 Sn4 Sn5 57.55(13)
Sn3A Sn4 Sn5 90.2(3)
Sn7A Sn4 Sn5 60.4(3)
Ni2 Sn4 Sn3 52.01(9)
Ni1 Sn4 Sn3 53.29(16)
Sn6A Sn4 Sn3 56.8(4)
Sn9A Sn4 Sn3 51.9(5)
Sn6 Sn4 Sn3 58.03(11)
Sn7 Sn4 Sn3 104.32(14)
Sn3A Sn4 Sn3 3.5(4)
Sn7A Sn4 Sn3 101.2(4)
Sn5 Sn4 Sn3 90.44(12)
Ni2 Sn5 Ni1 60.05(17)
Ni2 Sn5 Sn9A 61.9(5)
Ni1 Sn5 Sn9A 5.5(4)
Ni2 Sn5 Sn8A 54.0(3)
Ni1 Sn5 Sn8A 106.1(4)
Sn9A Sn5 Sn8A 105.0(6)
Ni2 Sn5 Sn7 54.93(10)
Ni1 Sn5 Sn7 103.50(17)
Sn9A Sn5 Sn7 107.9(4)
Sn8A Sn5 Sn7 61.8(4)
Ni2 Sn5 Sn8 54.77(9)
Ni1 Sn5 Sn8 103.90(19)
Sn9A Sn5 Sn8 102.3(5)
Sn8A Sn5 Sn8 5.2(4)
Sn7 Sn5 Sn8 66.74(13)
Ni2 Sn5 Sn4A 53.8(4)
Ni1 Sn5 Sn4A 55.5(5)
Sn9A Sn5 Sn4A 61.0(5)
Sn8A Sn5 Sn4A 101.9(5)
Sn7 Sn5 Sn4A 55.5(4)
Sn8 Sn5 Sn4A 104.7(4)
Ni2 Sn5 Sn1 52.03(7)
Ni1 Sn5 Sn1 54.41(15)
Sn9A Sn5 Sn1 50.7(4)
Sn8A Sn5 Sn1 60.6(4)
Sn7 Sn5 Sn1 103.79(12)
Sn8 Sn5 Sn1 56.35(9)
Sn4A Sn5 Sn1 94.2(5)
Ni2 Sn5 Sn4 51.62(11)
Ni1 Sn5 Sn4 52.71(13)
Sn9A Sn5 Sn4 58.1(3)
Sn8A Sn5 Sn4 101.0(4)
Sn7 Sn5 Sn4 57.03(11)
Sn8 Sn5 Sn4 103.52(14)
Sn4A Sn5 Sn4 3.2(5)
Sn1 Sn5 Sn4 91.09(14)
Ni2 Sn5 Sn7A 52.9(3)
Ni1 Sn5 Sn7A 104.1(3)
Sn9A Sn5 Sn7A 108.2(5)
Sn8A Sn5 Sn7A 57.4(5)
Sn7 Sn5 Sn7A 4.4(4)
Sn8 Sn5 Sn7A 62.4(4)
Sn4A Sn5 Sn7A 58.3(5)
Sn1 Sn5 Sn7A 100.6(4)
Sn4 Sn5 Sn7A 59.6(3)
Ni2 Sn6 Ni1A 49.7(2)
Ni2 Sn6 Sn3A 52.8(3)
Ni1A Sn6 Sn3A 95.7(4)
Ni2 Sn6 Sn9 61.11(8)
Ni1A Sn6 Sn9 12.8(2)
Sn3A Sn6 Sn9 102.4(4)
Ni2 Sn6 Sn4 54.72(9)
Ni1A Sn6 Sn4 93.2(2)
Sn3A Sn6 Sn4 64.5(4)
Sn9 Sn6 Sn4 105.85(13)
Ni2 Sn6 Sn3 54.50(7)
Ni1A Sn6 Sn3 97.1(3)
Sn3A Sn6 Sn3 1.7(4)
Sn9 Sn6 Sn3 103.67(12)
Sn4 Sn6 Sn3 65.36(10)
Ni2 Sn6 Sn4A 54.5(3)
Ni1A Sn6 Sn4A 91.1(4)
Sn3A Sn6 Sn4A 67.3(6)
Sn9 Sn6 Sn4A 103.7(4)
Sn4 Sn6 Sn4A 3.3(5)
Sn3 Sn6 Sn4A 68.2(4)
Ni2 Sn6 Sn7A 52.6(4)
Ni1A Sn6 Sn7A 41.4(4)
Sn3A Sn6 Sn7A 103.7(5)
Sn9 Sn6 Sn7A 50.8(4)
Sn4 Sn6 Sn7A 62.1(5)
Sn3 Sn6 Sn7A 105.3(4)
Sn4A Sn6 Sn7A 59.1(6)
Ni1A Sn7 Ni2 54.0(3)
Ni1A Sn7 Sn4A 104.0(6)
Ni2 Sn7 Sn4A 57.6(5)
Ni1A Sn7 Sn5A 97.4(4)
Ni2 Sn7 Sn5A 58.1(5)
Sn4A Sn7 Sn5A 70.1(6)
Ni1A Sn7 Sn9 8.4(3)
Ni2 Sn7 Sn9 60.89(8)
Sn4A Sn7 Sn9 107.3(5)
Sn5A Sn7 Sn9 105.7(4)
Ni1A Sn7 Sn4 100.9(3)
Ni2 Sn7 Sn4 55.04(10)
Sn4A Sn7 Sn4 3.2(6)
Sn5A Sn7 Sn4 70.8(6)
Sn9 Sn7 Sn4 104.08(13)
Ni1A Sn7 Sn5 97.5(3)
Ni2 Sn7 Sn5 54.93(11)
Sn4A Sn7 Sn5 64.8(3)
Sn5A Sn7 Sn5 5.4(7)
Sn9 Sn7 Sn5 105.86(12)
Sn4 Sn7 Sn5 65.42(14)
Ni1A Sn7 Sn8A 49.0(4)
Ni2 Sn7 Sn8A 52.1(3)
Sn4A Sn7 Sn8A 105.2(5)
Sn5A Sn7 Sn8A 54.3(5)
Sn9 Sn7 Sn8A 56.2(3)
Sn4 Sn7 Sn8A 103.5(4)
Sn5 Sn7 Sn8A 56.8(3)
Ni1A Sn7 Sn6A 52.0(5)
Ni2 Sn7 Sn6A 48.7(4)
Sn4A Sn7 Sn6A 60.0(6)
Sn5A Sn7 Sn6A 105.0(7)
Sn9 Sn7 Sn6A 51.3(4)
Sn4 Sn7 Sn6A 57.1(4)
Sn5 Sn7 Sn6A 100.8(4)
Sn8A Sn7 Sn6A 88.8(5)
Ni1A Sn8 Ni2 53.1(2)
Ni1A Sn8 Sn9 9.8(3)
Ni2 Sn8 Sn9 60.75(6)
Ni1A Sn8 Sn5A 95.9(5)
Ni2 Sn8 Sn5A 57.6(5)
Sn9 Sn8 Sn5A 105.7(4)
Ni1A Sn8 Sn1 101.4(3)
Ni2 Sn8 Sn1 55.21(6)
Sn9 Sn8 Sn1 104.77(9)
Sn5A Sn8 Sn1 69.0(6)
Ni1A Sn8 Sn5 94.8(3)
Ni2 Sn8 Sn5 53.85(10)
Sn9 Sn8 Sn5 104.54(12)
Sn5A Sn8 Sn5 4.9(7)
Sn1 Sn8 Sn5 64.53(11)
Ni1A Sn8 Sn7A 41.7(5)
Ni2 Sn8 Sn7A 52.4(3)
Sn9 Sn8 Sn7A 50.3(4)
Sn5A Sn8 Sn7A 60.6(6)
Sn1 Sn8 Sn7A 105.6(4)
Sn5 Sn8 Sn7A 61.5(5)
Ni1A Sn9 C1AA 131.4(17)
Ni1A Sn9 O1AA 136.1(13)
C1AA Sn9 O1AA 4.8(15)
Ni1A Sn9 Sn6A 73.6(12)
C1AA Sn9 Sn6A 136.3(14)
O1AA Sn9 Sn6A 133.8(8)
Ni1A Sn9 Sn7A 37.4(13)
C1AA Sn9 Sn7A 106.2(14)
O1AA Sn9 Sn7A 109.9(8)
Sn6A Sn9 Sn7A 71.5(6)
Ni1A Sn9 Sn8A 36.3(12)
C1AA Sn9 Sn8A 113.3(13)
O1AA Sn9 Sn8A 117.4(7)
Sn6A Sn9 Sn8A 105.3(6)
Sn7A Sn9 Sn8A 65.7(5)
Ni1A Sn9 Sn2 80.5(12)
C1AA Sn9 Sn2 138.2(13)
O1AA Sn9 Sn2 135.4(7)
Sn6A Sn9 Sn2 70.6(5)
Sn7A Sn9 Sn2 113.9(5)
Sn8A Sn9 Sn2 74.9(4)
Ni1A Sn9 Ni2 30.2(11)
C1AA Sn9 Ni2 161.6(13)
O1AA Sn9 Ni2 166.3(7)
Sn6A Sn9 Ni2 52.9(4)
Sn7A Sn9 Ni2 58.6(5)
Sn8A Sn9 Ni2 52.8(4)
Sn2 Sn9 Ni2 55.31(3)
Ni1A Sn9 Sn6 76.3(11)
C1AA Sn9 Sn6 133.0(13)
O1AA Sn9 Sn6 130.5(6)
Sn6A Sn9 Sn6 3.3(5)
Sn7A Sn9 Sn6 72.3(4)
Sn8A Sn9 Sn6 108.4(4)
Sn2 Sn9 Sn6 72.85(6)
Ni2 Sn9 Sn6 56.14(6)
Ni1A Sn9 Sn8 41.7(11)
C1AA Sn9 Sn8 112.7(13)
O1AA Sn9 Sn8 116.5(6)
Sn6A Sn9 Sn8 107.9(5)
Sn7A Sn9 Sn8 72.1(4)
Sn8A Sn9 Sn8 6.4(4)
Sn2 Sn9 Sn8 70.84(7)
Ni2 Sn9 Sn8 55.04(6)
Sn6 Sn9 Sn8 111.15(9)
Sn9 Ni1A C1AA 32.8(12)
Sn9 Ni1A Sn7A 132.4(15)
C1AA Ni1A Sn7A 110.6(13)
Sn9 Ni1A Ni2 141.8(14)
C1AA Ni1A Ni2 174.6(12)
Sn7A Ni1A Ni2 73.5(7)
Sn9 Ni1A Sn8A 134.4(14)
C1AA Ni1A Sn8A 118.0(12)
Sn7A Ni1A Sn8A 82.1(7)
Ni2 Ni1A Sn8A 65.6(5)
Sn9 Ni1A Sn7 137.9(14)
C1AA Ni1A Sn7 116.7(11)
Sn7A Ni1A Sn7 6.1(7)
Ni2 Ni1A Sn7 67.4(3)
Sn8A Ni1A Sn7 79.0(6)
Sn9 Ni1A Sn8 128.5(13)
C1AA Ni1A Sn8 115.6(11)
Sn7A Ni1A Sn8 89.4(6)
Ni2 Ni1A Sn8 67.4(3)
Sn8A Ni1A Sn8 7.2(5)
Sn7 Ni1A Sn8 86.2(3)
Sn9 Ni1A Sn6A 92.6(12)
C1AA Ni1A Sn6A 116.2(11)
Sn7A Ni1A Sn6A 81.5(7)
Ni2 Ni1A Sn6A 60.3(5)
Sn8A Ni1A Sn6A 125.8(8)
Sn7 Ni1A Sn6A 79.3(6)
Sn8 Ni1A Sn6A 127.4(6)
Sn9 Ni1A Sn6 90.9(11)
C1AA Ni1A Sn6 113.8(10)
Sn7A Ni1A Sn6 81.1(6)
Ni2 Ni1A Sn6 62.7(3)
Sn8A Ni1A Sn6 128.2(6)
Sn7 Ni1A Sn6 79.2(3)
Sn8 Ni1A Sn6 129.9(4)
Sn6A Ni1A Sn6 2.6(5)
Sn9 Ni1A Sn2 86.5(12)
C1AA Ni1A Sn2 114.5(11)
Sn7A Ni1A Sn2 134.3(7)
Ni2 Ni1A Sn2 61.1(3)
Sn8A Ni1A Sn2 83.5(6)
Sn7 Ni1A Sn2 128.3(4)
Sn8 Ni1A Sn2 78.1(3)
Sn6A Ni1A Sn2 72.7(6)
Sn6 Ni1A Sn2 74.6(3)
C1AA O1AA Sn9 5.1(16)
O1AA C1AA Sn9 170(3)
O1AA C1AA Ni1A 174(3)
Sn9 C1AA Ni1A 15.8(6)
Ni2 Sn3A Sn6A 56.2(6)
Ni2 Sn3A Sn9A 65.1(6)
Sn6A Sn3A Sn9A 113.0(8)
Ni2 Sn3A Sn6 61.1(4)
Sn6A Sn3A Sn6 5.4(6)
Sn9A Sn3A Sn6 115.7(7)
Ni2 Sn3A Sn2 58.2(4)
Sn6A Sn3A Sn2 68.7(6)
Sn9A Sn3A Sn2 105.6(7)
Sn6 Sn3A Sn2 72.8(4)
Ni2 Sn3A Sn4 55.0(4)
Sn6A Sn3A Sn4 60.6(6)
Sn9A Sn3A Sn4 60.8(5)
Sn6 Sn3A Sn4 60.7(4)
Sn2 Sn3A Sn4 110.5(6)
Ni2 Sn3A Sn4A 53.2(5)
Sn6A Sn3A Sn4A 60.2(7)
Sn9A Sn3A Sn4A 60.2(6)
Sn6 Sn3A Sn4A 60.4(5)
Sn2 Sn3A Sn4A 108.9(7)
Sn4 Sn3A Sn4A 1.8(4)
Ni2 Sn4A Sn7 56.3(4)
Ni2 Sn4A Sn6A 50.2(6)
Sn7 Sn4A Sn6A 64.8(6)
Ni2 Sn4A Sn9A 58.4(6)
Sn7 Sn4A Sn9A 105.5(7)
Sn6A Sn4A Sn9A 97.2(9)
Ni2 Sn4A Sn6 55.1(4)
Sn7 Sn4A Sn6 67.9(5)
Sn6A Sn4A Sn6 5.0(5)
Sn9A Sn4A Sn6 100.3(8)
Ni2 Sn4A Sn7A 54.5(5)
Sn7 Sn4A Sn7A 4.5(5)
Sn6A Sn4A Sn7A 60.3(7)
Sn9A Sn4A Sn7A 106.1(7)
Sn6 Sn4A Sn7A 63.4(6)
Ni2 Sn4A Sn5 52.7(3)
Sn7 Sn4A Sn5 59.6(4)
Sn6A Sn4A Sn5 100.5(7)
Sn9A Sn4A Sn5 54.1(5)
Sn6 Sn4A Sn5 105.5(6)
Sn7A Sn4A Sn5 62.4(5)
Ni2 Sn4A Sn3A 47.3(5)
Sn7 Sn4A Sn3A 99.8(7)
Sn6A Sn4A Sn3A 51.0(6)
Sn9A Sn4A Sn3A 51.7(6)
Sn6 Sn4A Sn3A 52.3(5)
Sn7A Sn4A Sn3A 96.6(8)
Sn5 Sn4A Sn3A 88.7(5)
Ni2 Sn5A Sn8A 55.1(5)
Ni2 Sn5A Sn7 55.5(4)
Sn8A Sn5A Sn7 64.9(6)
Ni2 Sn5A Sn8 56.1(4)
Sn8A Sn5A Sn8 5.3(4)
Sn7 Sn5A Sn8 70.0(5)
Ni2 Sn5A Sn9A 57.4(7)
Sn8A Sn5A Sn9A 101.9(9)
Sn7 Sn5A Sn9A 103.3(8)
Sn8 Sn5A Sn9A 99.4(8)
Ni2 Sn5A Sn7A 53.9(5)
Sn8A Sn5A Sn7A 60.2(7)
Sn7 Sn5A Sn7A 4.7(5)
Sn8 Sn5A Sn7A 65.4(6)
Sn9A Sn5A Sn7A 104.3(8)
Ni2 Sn6A Ni1A 54.9(5)
Ni2 Sn6A Sn9 67.2(6)
Ni1A Sn6A Sn9 13.8(2)
Ni2 Sn6A Sn3A 56.1(6)
Ni1A Sn6A Sn3A 103.6(9)
Sn9 Sn6A Sn3A 110.7(9)
Ni2 Sn6A Sn4 57.1(4)
Ni1A Sn6A Sn4 99.3(7)
Sn9 Sn6A Sn4 112.9(7)
Sn3A Sn6A Sn4 65.9(6)
Ni2 Sn6A Sn3 57.4(4)
Ni1A Sn6A Sn3 104.7(8)
Sn9 Sn6A Sn3 111.5(7)
Sn3A Sn6A Sn3 1.4(4)
Sn4 Sn6A Sn3 66.7(4)
Ni2 Sn6A Sn4A 56.8(5)
Ni1A Sn6A Sn4A 96.9(8)
Sn9 Sn6A Sn4A 110.4(8)
Sn3A Sn6A Sn4A 68.8(7)
Sn4 Sn6A Sn4A 3.4(6)
Sn3 Sn6A Sn4A 69.6(6)
Ni2 Sn6A Sn7A 56.5(6)
Ni1A Sn6A Sn7A 44.3(6)
Sn9 Sn6A Sn7A 54.4(6)
Sn3A Sn6A Sn7A 110.2(9)
Sn4 Sn6A Sn7A 64.6(6)
Sn3 Sn6A Sn7A 111.5(8)
Sn4A Sn6A Sn7A 61.3(8)
Ni2 Sn6A Sn2 53.9(4)
Ni1A Sn6A Sn2 57.3(5)
Sn9 Sn6A Sn2 57.3(4)
Sn3A Sn6A Sn2 58.3(6)
Sn4 Sn6A Sn2 106.9(6)
Sn3 Sn6A Sn2 58.6(4)
Sn4A Sn6A Sn2 107.7(7)
Sn7A Sn6A Sn2 94.3(7)
Ni2 Sn6A Sn7 53.8(4)
Ni1A Sn6A Sn7 48.7(5)
Sn9 Sn6A Sn7 59.6(4)
Sn3A Sn6A Sn7 105.8(7)
Sn4 Sn6A Sn7 58.5(4)
Sn3 Sn6A Sn7 107.1(6)
Sn4A Sn6A Sn7 55.2(6)
Sn7A Sn6A Sn7 6.1(6)
Sn2 Sn6A Sn7 95.6(6)
Ni1A Sn7A Sn9 10.2(3)
Ni1A Sn7A Ni2 55.2(5)
Sn9 Sn7A Ni2 63.9(4)
Ni1A Sn7A Sn8A 51.0(6)
Sn9 Sn7A Sn8A 59.6(5)
Ni2 Sn7A Sn8A 52.3(5)
Ni1A Sn7A Sn6A 54.3(6)
Sn9 Sn7A Sn6A 54.2(5)
Ni2 Sn7A Sn6A 49.3(5)
Sn8A Sn7A Sn6A 91.3(7)
Ni1A Sn7A Sn4A 102.6(9)
Sn9 Sn7A Sn4A 107.5(8)
Ni2 Sn7A Sn4A 53.8(6)
Sn8A Sn7A Sn4A 100.6(8)
Sn6A Sn7A Sn4A 58.4(7)
Ni1A Sn7A Sn5A 96.2(8)
Sn9 Sn7A Sn5A 106.3(7)
Ni2 Sn7A Sn5A 54.4(6)
Sn8A Sn7A Sn5A 52.5(6)
Sn6A Sn7A Sn5A 101.2(9)
Sn4A Sn7A Sn5A 64.0(7)
Ni1A Sn7A Sn4 99.6(7)
Sn9 Sn7A Sn4 104.5(6)
Ni2 Sn7A Sn4 51.5(4)
Sn8A Sn7A Sn4 99.3(7)
Sn6A Sn7A Sn4 55.5(5)
Sn4A Sn7A Sn4 3.1(6)
Sn5A Sn7A Sn4 64.8(7)
Ni1A Sn7A Sn5 95.9(7)
Sn9 Sn7A Sn5 106.0(6)
Ni2 Sn7A Sn5 51.2(4)
Sn8A Sn7A Sn5 54.7(5)
Sn6A Sn7A Sn5 97.1(7)
Sn4A Sn7A Sn5 59.3(5)
Sn5A Sn7A Sn5 4.9(6)
Sn4 Sn7A Sn5 60.0(4)
Ni1A Sn7A Sn6 57.5(5)
Sn9 Sn7A Sn6 56.8(4)
Ni2 Sn7A Sn6 52.4(3)
Sn8A Sn7A Sn6 95.2(6)
Sn6A Sn7A Sn6 3.9(5)
Sn4A Sn7A Sn6 57.5(6)
Sn5A Sn7A Sn6 103.4(8)
Sn4 Sn7A Sn6 54.7(3)
Sn5 Sn7A Sn6 99.1(6)
Ni1A Sn7A Sn8 48.9(4)
Sn9 Sn7A Sn8 57.6(4)
Ni2 Sn7A Sn8 51.6(3)
Sn8A Sn7A Sn8 2.0(4)
Sn6A Sn7A Sn8 89.6(6)
Sn4A Sn7A Sn8 100.7(7)
Sn5A Sn7A Sn8 54.0(4)
Sn4 Sn7A Sn8 99.3(6)
Sn5 Sn7A Sn8 56.1(3)
Sn6 Sn7A Sn8 93.5(5)
Ni1A Sn8A Ni2 56.7(5)
Ni1A Sn8A Sn5A 105.9(8)
Ni2 Sn8A Sn5A 62.2(7)
Ni1A Sn8A Sn9 9.3(3)
Ni2 Sn8A Sn9 64.0(4)
Sn5A Sn8A Sn9 115.1(8)
Ni1A Sn8A Sn5 104.0(7)
Ni2 Sn8A Sn5 57.9(4)
Sn5A Sn8A Sn5 5.1(7)
Sn9 Sn8A Sn5 113.2(6)
Ni1A Sn8A Sn7A 46.9(6)
Ni2 Sn8A Sn7A 58.1(5)
Sn5A Sn8A Sn7A 67.3(8)
Sn9 Sn8A Sn7A 54.7(5)
Sn5 Sn8A Sn7A 67.9(6)
Ni1A Sn8A Sn7 52.0(5)
Ni2 Sn8A Sn7 55.7(4)
Sn5A Sn8A Sn7 60.8(6)
Sn9 Sn8A Sn7 60.1(3)
Sn5 Sn8A Sn7 61.4(4)
Sn7A Sn8A Sn7 6.5(6)
Ni1A Sn8A Sn1 101.9(7)
Ni2 Sn8A Sn1 54.7(3)
Sn5A Sn8A Sn1 70.0(7)
Sn9 Sn8A Sn1 104.6(5)
Sn5 Sn8A Sn1 65.6(4)
Sn7A Sn8A Sn1 111.0(7)
Sn7 Sn8A Sn1 107.0(5)
Sn1 Sn9A Sn3 76.9(6)
Sn1 Sn9A Sn3A 76.3(7)
Sn3 Sn9A Sn3A 5.2(4)
Sn1 Sn9A Ni2 57.8(5)
Sn3 Sn9A Ni2 56.7(4)
Sn3A Sn9A Ni2 51.9(5)
Sn1 Sn9A Sn5 72.7(6)
Sn3 Sn9A Sn5 111.9(7)
Sn3A Sn9A Sn5 106.9(8)
Ni2 Sn9A Sn5 55.4(4)
Sn1 Sn9A Sn4 111.4(7)
Sn3 Sn9A Sn4 69.2(4)
Sn3A Sn9A Sn4 65.1(5)
Ni2 Sn9A Sn4 53.7(3)
Sn5 Sn9A Sn4 68.0(4)
Sn1 Sn9A Sn4A 111.2(8)
Sn3 Sn9A Sn4A 72.3(6)
Sn3A Sn9A Sn4A 68.1(7)
Ni2 Sn9A Sn4A 53.7(5)
Sn5 Sn9A Sn4A 64.9(5)
Sn4 Sn9A Sn4A 3.5(5)
Sn1 Sn9A Sn5A 70.9(6)
Sn3 Sn9A Sn5A 110.6(8)
Sn3A Sn9A Sn5A 105.7(8)
Ni2 Sn9A Sn5A 54.0(6)
Sn5 Sn9A Sn5A 2.0(4)
Sn4 Sn9A Sn5A 68.4(5)
Sn4A Sn9A Sn5A 65.4(7)
C11A Ni11 Ni12 176.1(4)
C11A Ni11 Sn11 116.8(3)
Ni12 Ni11 Sn11 61.89(7)
C11A Ni11 Sn13 119.2(4)
Ni12 Ni11 Sn13 62.27(13)
Sn11 Ni11 Sn13 124.05(15)
C11A Ni11 Sn12 114.3(4)
Ni12 Ni11 Sn12 62.10(7)
Sn11 Ni11 Sn12 79.62(9)
Sn13 Ni11 Sn12 78.00(14)
C11A Ni11 Sn14 122.1(4)
Ni12 Ni11 Sn14 61.53(7)
Sn11 Ni11 Sn14 77.16(9)
Sn13 Ni11 Sn14 74.10(11)
Sn12 Ni11 Sn14 123.56(11)
O11A C11A Ni11 178.6(12)
Ni11 Ni12 Sn16 113.24(8)
Ni11 Ni12 Sn15 116.14(12)
Sn16 Ni12 Sn15 80.64(9)
Ni11 Ni12 Sn11 59.86(8)
Sn16 Ni12 Sn11 69.15(3)
Sn15 Ni12 Sn11 70.85(8)
Ni11 Ni12 Sn12 60.00(8)
Sn16 Ni12 Sn12 69.90(5)
Sn15 Ni12 Sn12 142.89(9)
Sn11 Ni12 Sn12 77.74(4)
Ni11 Ni12 Sn14 61.11(7)
Sn16 Ni12 Sn14 140.26(4)
Sn15 Ni12 Sn14 70.05(9)
Sn11 Ni12 Sn14 76.10(3)
Sn12 Ni12 Sn14 121.03(4)
Ni11 Ni12 Sn13 59.89(15)
Sn16 Ni12 Sn13 141.96(9)
Sn15 Ni12 Sn13 137.22(12)
Sn11 Ni12 Sn13 119.65(14)
Sn12 Ni12 Sn13 76.03(9)
Sn14 Ni12 Sn13 72.95(11)
Ni11 Ni12 Sn18 116.01(9)
Sn16 Ni12 Sn18 130.73(6)
Sn15 Ni12 Sn18 77.39(11)
Sn11 Ni12 Sn18 138.78(9)
Sn12 Ni12 Sn18 139.32(9)
Sn14 Ni12 Sn18 68.70(8)
Sn13 Ni12 Sn18 69.67(11)
Ni11 Ni12 Sn17 113.76(9)
Sn16 Ni12 Sn17 84.04(4)
Sn15 Ni12 Sn17 129.91(9)
Sn11 Ni12 Sn17 143.57(5)
Sn12 Ni12 Sn17 69.92(4)
Sn14 Ni12 Sn17 135.46(5)
Sn13 Ni12 Sn17 68.51(13)
Sn18 Ni12 Sn17 77.52(9)
Ni11 Ni12 Sn19 178.11(8)
Sn16 Ni12 Sn19 65.38(3)
Sn15 Ni12 Sn19 65.18(9)
Sn11 Ni12 Sn19 120.08(4)
Sn12 Ni12 Sn19 118.11(4)
Sn14 Ni12 Sn19 120.78(4)
Sn13 Ni12 Sn19 120.25(13)
Sn18 Ni12 Sn19 65.40(6)
Sn17 Ni12 Sn19 65.05(4)
Ni11 Sn11 Ni12 58.24(7)
Ni11 Sn11 Sn16 101.19(8)
Ni12 Sn11 Sn16 55.14(3)
Ni11 Sn11 Sn15 101.95(11)
Ni12 Sn11 Sn15 54.50(8)
Sn16 Sn11 Sn15 68.49(7)
Ni11 Sn11 Sn14 52.21(7)
Ni12 Sn11 Sn14 52.18(3)
Sn16 Sn11 Sn14 105.08(4)
Sn15 Sn11 Sn14 57.31(9)
Ni11 Sn12 Ni12 57.89(8)
Ni11 Sn12 Sn16 99.91(9)
Ni12 Sn12 Sn16 54.53(4)
Ni11 Sn12 Sn17 100.82(9)
Ni12 Sn12 Sn17 55.18(3)
Sn16 Sn12 Sn17 71.30(4)
Ni11 Sn12 Sn13 50.98(13)
Ni12 Sn12 Sn13 52.07(7)
Sn16 Sn12 Sn13 104.89(9)
Sn17 Sn12 Sn13 56.47(11)
Ni11 Sn13 Ni12 57.84(12)
Ni11 Sn13 Sn17 102.19(15)
Ni12 Sn13 Sn17 55.80(10)
Ni11 Sn13 Sn18 102.78(16)
Ni12 Sn13 Sn18 55.19(9)
Sn17 Sn13 Sn18 67.04(13)
Ni11 Sn13 Sn14 53.61(12)
Ni12 Sn13 Sn14 53.46(8)
Sn17 Sn13 Sn14 106.14(13)
Sn18 Sn13 Sn14 57.84(9)
Ni11 Sn13 Sn12 51.02(10)
Ni12 Sn13 Sn12 51.91(8)
Sn17 Sn13 Sn12 57.96(9)
Sn18 Sn13 Sn12 104.24(14)
Sn14 Sn13 Sn12 91.85(12)
Ni11 Sn14 Ni12 57.36(6)
Ni11 Sn14 Sn18 102.73(10)
Ni12 Sn14 Sn18 55.74(7)
Ni11 Sn14 Sn15 101.12(9)
Ni12 Sn14 Sn15 54.64(6)
Sn18 Sn14 Sn15 66.52(8)
Ni11 Sn14 Sn13 52.29(11)
Ni12 Sn14 Sn13 53.58(9)
Sn18 Sn14 Sn13 59.07(12)
Sn15 Sn14 Sn13 105.39(11)
Ni11 Sn14 Sn11 50.63(7)
Ni12 Sn14 Sn11 51.72(3)
Sn18 Sn14 Sn11 104.69(6)
Sn15 Sn14 Sn11 57.92(7)
Sn13 Sn14 Sn11 90.97(8)
Ni12 Sn15 Sn19 60.77(7)
Ni12 Sn15 Sn14 55.31(9)
Sn19 Sn15 Sn14 105.84(13)
Ni12 Sn15 Sn11 54.65(8)
Sn19 Sn15 Sn11 104.35(10)
Sn14 Sn15 Sn11 64.77(9)
Ni12 Sn15 Sn18 51.68(10)
Sn19 Sn15 Sn18 56.38(8)
Sn14 Sn15 Sn18 56.22(9)
Sn11 Sn15 Sn18 102.30(14)
Ni12 Sn16 Sn19 60.88(3)
Ni12 Sn16 Sn11 55.72(3)
Sn19 Sn16 Sn11 106.12(4)
Ni12 Sn16 Sn12 55.57(4)
Sn19 Sn16 Sn12 104.09(4)
Sn11 Sn16 Sn12 67.15(3)
Ni12 Sn17 Sn19 60.34(3)
Ni12 Sn17 Sn13 55.69(9)
Sn19 Sn17 Sn13 106.32(7)
Ni12 Sn17 Sn12 54.89(4)
Sn19 Sn17 Sn12 103.27(6)
Sn13 Sn17 Sn12 65.56(10)
Ni12 Sn18 Sn19 60.18(6)
Ni12 Sn18 Sn14 55.56(7)
Sn19 Sn18 Sn14 106.19(10)
Ni12 Sn18 Sn13 55.14(11)
Sn19 Sn18 Sn13 104.90(14)
Sn14 Sn18 Sn13 63.09(13)
Ni12 Sn18 Sn15 50.93(8)
Sn19 Sn18 Sn15 55.73(8)
Sn14 Sn18 Sn15 57.26(9)
Sn13 Sn18 Sn15 101.74(15)
Ni12 Sn19 Sn15 54.05(9)
Ni12 Sn19 Sn16 53.74(2)
Sn15 Sn19 Sn16 70.27(7)
Ni12 Sn19 Sn17 54.61(3)
Sn15 Sn19 Sn17 108.45(9)
Sn16 Sn19 Sn17 73.43(4)
Ni12 Sn19 Sn18 54.42(7)
Sn15 Sn19 Sn18 67.89(11)
Sn16 Sn19 Sn18 108.13(7)
Sn17 Sn19 Sn18 68.31(8)
Sn1B Sn1C Sn2B 97.0(5)
Sn1B Sn1C Sn3B 109.1(5)
Sn2B Sn1C Sn3B 68.1(6)
Sn6B Sn1B Sn5B 72.1(5)
Sn6B Sn1B Sn1C 81.3(5)
Sn5B Sn1B Sn1C 113.0(6)
Ni7B Sn2B Sn6B 97.6(5)
Ni7B Sn2B Sn1C 102.3(5)
Sn6B Sn2B Sn1C 78.9(5)
Ni7B Sn3B Sn1C 100.1(8)
Ni7B Sn3B Sn8B 57.1(7)
Sn1C Sn3B Sn8B 104.6(7)
Sn1B Sn5B Sn9B 101.7(7)
Sn1B Sn5B Sn8B 105.3(8)
Sn9B Sn5B Sn8B 62.3(5)
Sn1B Sn6B Sn2B 99.8(4)
Sn1B Sn6B Sn9B 107.1(3)
Sn2B Sn6B Sn9B 75.1(3)
C11B Ni7B Sn3B 115(3)
C11B Ni7B Sn9B 118(2)
Sn3B Ni7B Sn9B 123.6(8)
C11B Ni7B Sn2B 127(2)
Sn3B Ni7B Sn2B 77.9(7)
Sn9B Ni7B Sn2B 84.3(7)
C11B Ni7B Sn8B 113(2)
Sn3B Ni7B Sn8B 71.7(5)
Sn9B Ni7B Sn8B 71.8(5)
Sn2B Ni7B Sn8B 119.4(7)
O11B C11B Ni7B 153(5)
Ni7B Sn8B Sn5B 99.0(7)
Ni7B Sn8B Sn3B 51.2(7)
Sn5B Sn8B Sn3B 105.3(8)
Ni7B Sn8B Sn9B 51.3(5)
Sn5B Sn8B Sn9B 57.1(5)
Sn3B Sn8B Sn9B 92.6(6)
Ni7B Sn9B Sn6B 97.3(5)
Ni7B Sn9B Sn5B 106.5(6)
Sn6B Sn9B Sn5B 67.5(4)
Ni7B Sn9B Sn8B 56.9(5)
Sn6B Sn9B Sn8B 106.6(4)
Sn5B Sn9B Sn8B 60.6(6)
O14 K11 O18 97.37(16)
O14 K11 O12 60.10(17)
O18 K11 O12 118.97(17)
O14 K11 O20 136.80(18)
O18 K11 O20 59.40(15)
O12 K11 O20 97.56(17)
O14 K11 O24 118.00(17)
O18 K11 O24 139.35(16)
O12 K11 O24 96.91(17)
O20 K11 O24 99.96(16)
O14 K11 O26 97.03(16)
O18 K11 O26 99.33(15)
O12 K11 O26 136.31(17)
O20 K11 O26 120.95(16)
O24 K11 O26 59.30(15)
O14 K11 N11 120.8(2)
O18 K11 N11 118.81(19)
O12 K11 N11 61.55(19)
O20 K11 N11 60.12(19)
O24 K11 N11 60.61(19)
O26 K11 N11 118.72(19)
O14 K11 N12 60.70(18)
O18 K11 N12 60.10(16)
O12 K11 N12 119.86(18)
O20 K11 N12 118.61(17)
O24 K11 N12 119.32(17)
O26 K11 N12 60.89(16)
N11 K11 N12 178.4(2)
C22 N11 C23 109.2(8)
C22 N11 C11 110.5(8)
C23 N11 C11 108.3(8)
C22 N11 K11 110.3(5)
C23 N11 K11 110.2(5)
C11 N11 K11 108.2(5)
C12 C11 N11 114.6(8)
C17 N12 C28 110.2(7)
C17 N12 C16 110.4(6)
C28 N12 C16 109.6(6)
C17 N12 K11 109.0(5)
C28 N12 K11 108.6(4)
C16 N12 K11 108.9(5)
C13 O12 C12 111.5(7)
C13 O12 K11 112.5(5)
C12 O12 K11 114.3(5)
O12 C12 C11 109.2(8)
O12 C13 C14 108.7(8)
C15 O14 C14 112.6(7)
C15 O14 K11 117.8(5)
C14 O14 K11 115.9(5)
O14 C14 C13 108.3(7)
O14 C15 C16 110.2(7)
C15 C16 N12 114.4(7)
N12 C17 C18 115.7(6)
C18 O18 C19 109.8(6)
C18 O18 K11 118.6(4)
C19 O18 K11 117.6(4)
O18 C18 C17 108.7(7)
O18 C19 C20 108.3(6)
C20 O20 C21 112.8(7)
C20 O20 K11 113.2(4)
C21 O20 K11 116.8(5)
O20 C20 C19 110.0(6)
O20 C21 C22 110.6(8)
N11 C22 C21 115.6(8)
N11 C23 C24 112.9(7)
C24 O24 C25 112.3(7)
C24 O24 K11 115.0(5)
C25 O24 K11 116.6(4)
O24 C24 C23 110.3(7)
O24 C25 C26 108.8(7)
C26 O26 C27 108.8(6)
C26 O26 K11 112.5(5)
C27 O26 K11 115.8(4)
O26 C26 C25 107.9(7)
O26 C27 C28 109.0(6)
N12 C28 C27 114.4(7)
O44 K31 O34 133.24(17)
O44 K31 O38 130.29(17)
O34 K31 O38 92.43(16)
O44 K31 O40 91.72(16)
O34 K31 O40 130.91(17)
O38 K31 O40 60.12(16)
O44 K31 O32 106.69(18)
O34 K31 O32 61.21(17)
O38 K31 O32 113.55(18)
O40 K31 O32 91.56(17)
O44 K31 O46 60.72(18)
O34 K31 O46 105.72(18)
O38 K31 O46 93.01(17)
O40 K31 O46 114.86(18)
O32 K31 O46 149.87(18)
O44 K31 N32 119.5(2)
O34 K31 N32 60.26(18)
O38 K31 N32 60.88(18)
O40 K31 N32 120.11(18)
O32 K31 N32 120.67(19)
O46 K31 N32 59.38(19)
O44 K31 N31 60.4(2)
O34 K31 N31 119.9(2)
O38 K31 N31 119.06(19)
O40 K31 N31 59.81(18)
O32 K31 N31 59.45(19)
O46 K31 N31 120.5(2)
N32 K31 N31 179.9(2)
C42 N31 C43 110.4(8)
C42 N31 C31 108.0(8)
C43 N31 C31 111.9(8)
C42 N31 K31 110.6(5)
C43 N31 K31 105.7(5)
C31 N31 K31 110.2(5)
C32 C31 N31 114.8(8)
C32 O32 C33 112.1(7)
C32 O32 K31 114.7(5)
C33 O32 K31 112.7(5)
C48 N32 C36 110.8(8)
C48 N32 C37 108.7(7)
C36 N32 C37 112.1(7)
C48 N32 K31 111.7(5)
C36 N32 K31 104.8(5)
C37 N32 K31 108.6(5)
O32 C32 C31 108.8(8)
O32 C33 C34 109.3(8)
C35 O34 C34 112.0(7)
C35 O34 K31 122.1(5)
C34 O34 K31 112.4(5)
O34 C34 C33 108.2(8)
O34 C35 C36 109.7(8)
N32 C36 C35 116.6(8)
C38 C37 N32 114.5(8)
C39 O38 C38 109.0(6)
C39 O38 K31 112.4(5)
C38 O38 K31 116.0(5)
O38 C38 C37 110.5(7)
O38 C39 C40 106.3(7)
C40 O40 C41 112.0(7)
C40 O40 K31 113.5(5)
C41 O40 K31 116.5(5)
O40 C40 C39 109.3(8)
O40 C41 C42 108.6(8)
N31 C42 C41 112.2(8)
C44 C43 N31 113.9(8)
C44 O44 C45 113.0(7)
C44 O44 K31 120.6(5)
C45 O44 K31 116.3(5)
O44 C44 C43 111.1(8)
O44 C45 C46 111.1(8)
C47 O46 C46 110.7(7)
C47 O46 K31 113.9(5)
C46 O46 K31 113.0(5)
O46 C46 C45 109.7(7)
O46 C47 C48 108.7(8)
N32 C48 C47 113.3(8)
O52 K51 O64 97.34(18)
O52 K51 O54 62.58(17)
O64 K51 O54 121.61(19)
O52 K51 O60 96.47(18)
O64 K51 O60 97.35(18)
O54 K51 O60 136.51(18)
O52 K51 O66 136.63(18)
O64 K51 O66 59.97(18)
O54 K51 O66 96.48(17)
O60 K51 O66 121.20(18)
O52 K51 O58 122.52(19)
O64 K51 O58 134.56(18)
O54 K51 O58 97.5(2)
O60 K51 O58 60.3(2)
O66 K51 O58 96.3(2)
O52 K51 N51 59.44(17)
O64 K51 N51 60.16(18)
O54 K51 N51 121.35(18)
O60 K51 N51 60.11(19)
O66 K51 N51 119.54(19)
O58 K51 N51 120.1(2)
O52 K51 N52 121.36(19)
O64 K51 N52 119.7(2)
O54 K51 N52 59.5(2)
O60 K51 N52 119.2(2)
O66 K51 N52 60.2(2)
O58 K51 N52 59.3(3)
N51 K51 N52 179.2(2)
C63 N51 C62 109.5(7)
C63 N51 C51 110.0(7)
C62 N51 C51 111.1(7)
C63 N51 K51 108.6(5)
C62 N51 K51 108.6(5)
C51 N51 K51 109.1(5)
C52 C51 N51 114.3(7)
C57 N52 C68 110.1(9)
C57 N52 C56 110.4(9)
C68 N52 C56 108.7(9)
C57 N52 K51 110.4(7)
C68 N52 K51 108.8(5)
C56 N52 K51 108.3(5)
C53 O52 C52 111.7(7)
C53 O52 K51 112.9(5)
C52 O52 K51 120.5(5)
O52 C52 C51 110.1(7)
O52 C53 C54 109.6(8)
C55 O54 C54 109.1(7)
C55 O54 K51 117.8(5)
C54 O54 K51 110.5(5)
O54 C54 C53 108.7(8)
O54 C55 C56 108.7(8)
C55 C56 N52 112.7(9)
N52 C57 C58 112.2(9)
C58 O58 C59 117.0(9)
C58 O58 K51 112.9(7)
C59 O58 K51 111.3(6)
O58 C58 C57 111.9(10)
O58 C59 C60 109.8(9)
C60 O60 C61 113.7(9)
C60 O60 K51 113.9(6)
C61 O60 K51 117.8(5)
O60 C60 C59 111.4(10)
O60 C61 C62 111.4(8)
N51 C62 C61 113.4(8)
N51 C63 C64 114.9(8)
C65 O64 C64 112.5(7)
C65 O64 K51 115.3(5)
C64 O64 K51 119.0(5)
O64 C64 C63 109.0(7)
O64 C65 C66 112.1(8)
C66 O66 C67 110.6(7)
C66 O66 K51 113.3(5)
C67 O66 K51 115.0(5)
O66 C66 C65 109.3(8)
O66 C67 C68 109.4(9)
C67 C68 N52 113.9(8)
O84 K71 O72 105.0(2)
O84 K71 O78 138.49(19)
O72 K71 O78 110.3(2)
O84 K71 O74 116.7(2)
O72 K71 O74 60.13(19)
O78 K71 O74 99.8(2)
O84 K71 O86 60.42(17)
O72 K71 O86 143.3(2)
O78 K71 O86 99.49(17)
O74 K71 O86 94.67(17)
O84 K71 O80 98.6(2)
O72 K71 O80 92.5(2)
O78 K71 O80 59.28(18)
O74 K71 O80 139.06(19)
O86 K71 O80 121.75(17)
O84 K71 N71 61.2(2)
O72 K71 N71 62.0(2)
O78 K71 N71 118.8(2)
O74 K71 N71 118.3(2)
O86 K71 N71 121.0(2)
O80 K71 N71 60.7(2)
O84 K71 N72 120.76(19)
O72 K71 N72 115.7(2)
O78 K71 N72 60.87(17)
O74 K71 N72 59.90(18)
O86 K71 N72 61.14(16)
O80 K71 N72 119.49(19)
N71 K71 N72 177.6(2)
O84 K71 C72 84.2(2)
O72 K71 C72 21.4(2)
O78 K71 C72 126.5(2)
O74 K71 C72 74.3(2)
O86 K71 C72 133.7(2)
O80 K71 C72 90.3(2)
N71 K71 C72 44.2(3)
N72 K71 C72 133.8(2)
C83 N71 C82 113.2(10)
C83 N71 C71 111.6(9)
C82 N71 C71 106.2(9)
C83 N71 K71 108.0(6)
C82 N71 K71 110.1(6)
C71 N71 K71 107.6(6)
N71 C71 C72 111.1(9)
C77 N72 C76 108.9(6)
C77 N72 C88 111.3(7)
C76 N72 C88 110.5(6)
C77 N72 K71 108.4(5)
C76 N72 K71 110.4(4)
C88 N72 K71 107.5(4)
O72 C72 C71 107.5(9)
O72 C72 K71 48.0(4)
C71 C72 K71 83.8(5)
C72 O72 C73A 93.0(12)
C72 O72 C73 127.0(11)
C73A O72 C73 40.5(11)
C72 O72 K71 110.6(6)
C73A O72 K71 112.7(10)
C73 O72 K71 111.0(10)
C74 C73 O72 110.7(19)
C73 C74 O74 100.8(16)
O72 C73A C74A 100.1(16)
O74 C74A C73A 104.4(16)
C75 O74 C74A 99.6(12)
C75 O74 C74 119.8(11)
C74A O74 C74 31.1(8)
C75 O74 K71 116.6(5)
C74A O74 K71 110.7(11)
C74 O74 K71 114.1(11)
O74 C75 C76 108.1(7)
N72 C76 C75 114.8(7)
N72 C77 C78 114.3(7)
C79 O78 C78 111.0(8)
C79 O78 K71 116.4(5)
C78 O78 K71 113.8(5)
O78 C78 C77 108.5(8)
O78 C79 C80 109.0(10)
C81 O80 C80 115.6(8)
C81 O80 K71 115.9(6)
C80 O80 K71 112.0(5)
C79 C80 O80 111.7(8)
O80 C81 C82 111.3(9)
N71 C82 C81 118.0(9)
N71 C83 C84 116.0(10)
C85 O84 C84 113.6(7)
C85 O84 K71 118.6(5)
C84 O84 K71 118.9(5)
O84 C84 C83 106.8(9)
O84 C85 C86 111.6(8)
C87 O86 C86 112.4(6)
C87 O86 K71 115.1(4)
C86 O86 K71 110.8(4)
C85 C86 O86 109.8(7)
O86 C87 C88 108.8(7)
C87 C88 N72 115.7(6)
O98 K91 O94 93.5(2)
O98 K91 O100 61.3(2)
O94 K91 O100 134.11(18)
O98 K91 O106 93.1(2)
O94 K91 O106 104.1(2)
O100 K91 O106 114.3(2)
O98 K91 O104 134.1(2)
O94 K91 O104 127.73(19)
O100 K91 O104 93.52(18)
O106 K91 O104 61.2(2)
O98 K91 O92 115.4(2)
O94 K91 O92 59.30(19)
O100 K91 O92 95.51(19)
O106 K91 O92 146.5(2)
O104 K91 O92 103.9(2)
O98 K91 N92 59.8(3)
O94 K91 N92 59.6(2)
O100 K91 N92 120.2(3)
O106 K91 N92 60.3(3)
O104 K91 N92 120.4(2)
O92 K91 N92 118.1(3)
O98 K91 N91 120.9(2)
O94 K91 N91 118.4(2)
O100 K91 N91 60.9(2)
O106 K91 N91 121.1(3)
O104 K91 N91 60.7(2)
O92 K91 N91 59.9(2)
N92 K91 N91 178.0(3)
C103 N91 C91 111.0(10)
C103 N91 C102 111.0(9)
C91 N91 C102 108.7(9)
C103 N91 K91 106.7(6)
C91 N91 K91 109.4(6)
C102 N91 K91 109.9(6)
N91 C91 C92 112.7(9)
C108 N92 C97 108.4(11)
C108 N92 C96 107.0(11)
C97 N92 C96 112.4(10)
C108 N92 K91 111.8(7)
C97 N92 K91 109.4(7)
C96 N92 K91 107.9(6)
C92 O92 C93 110.1(8)
C92 O92 K91 108.9(6)
C93 O92 K91 112.0(5)
O92 C92 C91 108.9(9)
O92 C93 C94 109.3(9)
C94 O94 C95 111.4(9)
C94 O94 K91 116.5(6)
C95 O94 K91 121.7(6)
O94 C94 C93 108.5(9)
O94 C95 C96 107.6(8)
N92 C96 C95 112.8(10)
N92 C97 C98 114.4(11)
C99 O98 C98 110.9(10)
C99 O98 K91 112.4(6)
C98 O98 K91 120.2(7)
O98 C98 C97 109.8(9)
O98 C99 C100 111.2(10)
C100 O100 C101 110.6(8)
C100 O100 K91 113.0(6)
C101 O100 K91 115.5(5)
O100 C100 C99 109.8(9)
O100 C101 C102 110.6(8)
C101 C102 N91 113.6(9)
N91 C103 C104 117.1(9)
C105 O104 C104 111.5(9)
C105 O104 K91 111.4(6)
C104 O104 K91 118.1(6)
O104 C104 C103 108.6(9)
O104 C105 C106 112.7(10)
C106 O106 C107 115.2(10)
C106 O106 K91 115.5(6)
C107 O106 K91 114.5(6)
O106 C106 C105 109.2(9)
C108 C107 O106 114.1(11)
N92 C108 C107 115.3(11)
O112 K111 O126 123.47(18)
O112 K111 O118 137.0(2)
O126 K111 O118 94.9(2)
O112 K111 O124 100.9(2)
O126 K111 O124 58.8(2)
O118 K111 O124 116.6(3)
O112 K111 O114 58.4(2)
O126 K111 O114 98.6(2)
O118 K111 O114 101.1(3)
O124 K111 O114 136.3(2)
O112 K111 O120 100.3(2)
O126 K111 O120 131.02(19)
O118 K111 O120 58.2(2)
O124 K111 O120 95.1(2)
O114 K111 O120 124.6(2)
O112 K111 N111 63.6(2)
O126 K111 N111 119.4(2)
O118 K111 N111 116.5(3)
O124 K111 N111 60.9(2)
O114 K111 N111 121.5(3)
O120 K111 N111 59.1(2)
O112 K111 N112 118.4(3)
O126 K111 N112 60.8(2)
O118 K111 N112 61.3(3)
O124 K111 N112 119.0(3)
O114 K111 N112 60.4(3)
O120 K111 N112 118.9(2)
N111 K111 N112 177.7(3)
C123 N111 C122 110.4(9)
C123 N111 C111 109.5(10)
C122 N111 C111 108.3(9)
C123 N111 K111 111.6(6)
C122 N111 K111 112.1(6)
C111 N111 K111 104.9(6)
C112 C111 N111 115.9(9)
C117 N112 C128 111.9(11)
C117 N112 C116 110.2(12)
C128 N112 C116 109.3(11)
C117 N112 K111 108.8(8)
C128 N112 K111 107.6(6)
C116 N112 K111 109.1(8)
C113 O112 C112 113.9(8)
C113 O112 K111 118.4(7)
C112 O112 K111 112.8(6)
O112 C112 C111 110.8(9)
O112 C113 C114 109.4(8)
C114 O114 C115 111.7(11)
C114 O114 K111 113.9(6)
C115 O114 K111 112.9(7)
O114 C114 C113 108.3(10)
O114 C115 C116 109.8(13)
C115 C116 N112 113.5(11)
N112 C117 C118 113.0(11)
C119 O118 C118 110.0(10)
C119 O118 K111 117.2(6)
C118 O118 K111 107.6(8)
C117 C118 O118 108.8(13)
C120 C119 O118 108.4(11)
C121 O120 C120 114.9(10)
C121 O120 K111 116.9(6)
C120 O120 K111 112.0(6)
C119 C120 O120 112.7(10)
O120 C121 C122 108.2(9)
N111 C122 C121 112.5(10)
N111 C123 C124 113.3(9)
C124 O124 C125 111.2(9)
C124 O124 K111 113.2(6)
C125 O124 K111 116.5(6)
O124 C124 C123 111.1(10)
O124 C125 C126 109.7(10)
C126 O126 C127 113.9(9)
C126 O126 K111 116.8(6)
C127 O126 K111 115.4(5)
O126 C126 C125 112.1(10)
C128 C127 O126 109.7(9)
C127 C128 N112 114.8(11)
C143 P131 C137 106.2(5)
C143 P131 C131 97.3(4)
C137 P131 C131 105.2(4)
C132 C131 C136 120.1(10)
C132 C131 P131 124.3(8)
C136 C131 P131 115.6(8)
C131 C132 C133 118.4(12)
C134 C133 C132 120.8(15)
C133 C134 C135 118.1(13)
C136 C135 C134 122.8(12)
C135 C136 C131 118.7(12)
C138 C137 C142 117.2(9)
C138 C137 P131 123.4(8)
C142 C137 P131 119.0(8)
C137 C138 C139 119.6(10)
C140 C139 C138 119.9(12)
C139 C140 C141 122.7(11)
C140 C141 C142 119.6(10)
C141 C142 C137 121.0(10)
C148 C143 C144 116.7(9)
C148 C143 P131 117.7(8)
C144 C143 P131 125.2(7)
C145 C144 C143 121.1(10)
C144 C145 C146 118.7(11)
C147 C146 C145 120.4(11)
C148 C147 C146 120.4(11)
C147 C148 C143 122.7(11)
N151 C151 C152 131(6)
C151 C152 N152 120(5)
N153 C153 C154 115(2)
C153 C154 N154 111(2)
N161 C161 C162 92.3(18)
N162 C162 C161 88.2(16)
N164 C164 C163 94(3)

loop_
_geom_bond_atom_site_label_1
_geom_bond_atom_site_label_2
_geom_bond_distance
Ni1 C1 1.596(14)
Ni1 Ni2 2.656(6)
Ni1 Sn5 2.683(8)
Ni1 Sn4 2.683(5)
Ni1 Sn3 2.710(7)
Ni1 Sn1 2.753(6)
O1 C1 1.181(13)
Ni2 Ni1A 2.301(10)
Ni2 Sn3A 2.441(17)
Ni2 Sn6A 2.44(2)
Ni2 Sn8A 2.506(17)
Ni2 Sn4 2.619(4)
Ni2 Sn2 2.6242(10)
Ni2 Sn7 2.625(3)
Ni2 Sn5 2.625(4)
Ni2 Sn1 2.6310(9)
Ni2 Sn3 2.637(3)
Sn1 Sn9A 2.62(2)
Sn1 Sn8 2.988(3)
Sn1 Sn2 3.0300(8)
Sn1 Sn8A 3.101(18)
Sn1 Sn5 3.240(4)
Sn2 Ni1A 2.793(13)
Sn2 Sn9 2.8268(12)
Sn2 Sn3A 2.895(18)
Sn2 Sn3 3.005(2)
Sn2 Sn6A 3.17(2)
Sn3 Sn9A 2.74(2)
Sn3 Sn6A 2.96(2)
Sn3 Sn6 3.036(4)
Sn3 Sn4 3.253(5)
Sn4 Sn6A 2.95(2)
Sn4 Sn9A 2.978(14)
Sn4 Sn6 2.988(5)
Sn4 Sn7 2.998(5)
Sn4 Sn3A 3.093(19)
Sn4 Sn7A 3.24(2)
Sn4 Sn5 3.250(5)
Sn5 Sn9A 2.83(2)
Sn5 Sn8A 2.874(18)
Sn5 Sn7 3.016(6)
Sn5 Sn8 3.080(5)
Sn5 Sn4A 3.164(17)
Sn5 Sn7A 3.26(2)
Sn6 Ni1A 2.789(12)
Sn6 Sn3A 2.801(18)
Sn6 Sn9 2.870(4)
Sn6 Sn4A 3.08(2)
Sn6 Sn7A 3.267(18)
Sn7 Ni1A 2.428(13)
Sn7 Sn4A 2.88(2)
Sn7 Sn5A 2.92(2)
Sn7 Sn9 2.930(4)
Sn7 Sn8A 3.026(18)
Sn7 Sn6A 3.17(2)
Sn8 Ni1A 2.480(11)
Sn8 Sn9 2.918(2)
Sn8 Sn5A 2.93(2)
Sn8 Sn7A 3.289(17)
Sn9 Ni1A 0.635(10)
Sn9 C1AA 1.26(2)
Sn9 O1AA 2.45(2)
Sn9 Sn6A 2.65(2)
Sn9 Sn7A 2.66(2)
Sn9 Sn8A 2.808(16)
Ni1A C1AA 1.747(19)
Ni1A Sn7A 2.19(3)
Ni1A Sn8A 2.327(19)
Ni1A Sn6A 2.55(3)
O1AA C1AA 1.20(2)
Sn3A Sn6A 2.72(3)
Sn3A Sn9A 2.76(3)
Sn3A Sn4A 3.27(3)
Sn4A Sn6A 3.04(3)
Sn4A Sn9A 3.06(2)
Sn4A Sn7A 3.13(3)
Sn5A Sn8A 2.71(3)
Sn5A Sn9A 3.11(4)
Sn5A Sn7A 3.15(3)
Sn6A Sn7A 3.10(3)
Sn7A Sn8A 2.97(2)
Ni11 C11A 1.688(10)
Ni11 Ni12 2.534(3)
Ni11 Sn11 2.577(3)
Ni11 Sn13 2.589(6)
Ni11 Sn12 2.591(3)
Ni11 Sn14 2.635(3)
C11A O11A 1.181(11)
Ni12 Sn16 2.6105(11)
Ni12 Sn15 2.624(4)
Ni12 Sn11 2.6287(13)
Ni12 Sn12 2.6439(18)
Ni12 Sn14 2.6454(10)
Ni12 Sn13 2.650(4)
Ni12 Sn18 2.651(3)
Ni12 Sn17 2.6532(13)
Ni12 Sn19 2.8282(12)
Sn11 Sn16 2.9731(12)
Sn11 Sn15 3.045(4)
Sn11 Sn14 3.2506(11)
Sn12 Sn16 3.0101(18)
Sn12 Sn17 3.0354(19)
Sn12 Sn13 3.260(4)
Sn13 Sn17 2.985(6)
Sn13 Sn18 3.028(5)
Sn13 Sn14 3.148(4)
Sn14 Sn18 2.988(3)
Sn14 Sn15 3.024(5)
Sn15 Sn19 2.942(3)
Sn15 Sn18 3.298(5)
Sn16 Sn19 2.9432(11)
Sn17 Sn19 2.9510(16)
Sn18 Sn19 2.964(3)
Sn1C Sn1B 2.887(18)
Sn1C Sn2B 2.907(18)
Sn1C Sn3B 3.01(3)
Sn1B Sn6B 2.774(16)
Sn1B Sn5B 2.87(2)
Sn2B Ni7B 2.65(2)
Sn2B Sn6B 2.898(11)
Sn3B Ni7B 2.63(3)
Sn3B Sn8B 3.20(3)
Sn5B Sn9B 3.05(2)
Sn5B Sn8B 3.16(3)
Sn6B Sn9B 2.925(16)
Ni7B C11B 1.68(2)
Ni7B Sn9B 2.64(2)
Ni7B Sn8B 2.83(2)
C11B O11B 1.20(2)
Sn8B Sn9B 3.211(18)
K11 O14 2.796(5)
K11 O18 2.816(5)
K11 O12 2.827(5)
K11 O20 2.847(5)
K11 O24 2.851(5)
K11 O26 2.867(5)
K11 N11 2.972(6)
K11 N12 2.984(6)
N11 C22 1.433(11)
N11 C23 1.474(12)
N11 C11 1.478(12)
C11 C12 1.464(14)
N12 C17 1.461(10)
N12 C28 1.461(10)
N12 C16 1.476(10)
O12 C13 1.445(10)
O12 C12 1.456(11)
C13 C14 1.461(13)
O14 C15 1.438(10)
O14 C14 1.444(10)
C15 C16 1.462(13)
C17 C18 1.478(11)
O18 C18 1.409(9)
O18 C19 1.415(9)
C19 C20 1.487(12)
O20 C20 1.427(9)
O20 C21 1.432(10)
C21 C22 1.463(14)
C23 C24 1.504(13)
O24 C24 1.396(10)
O24 C25 1.419(10)
C25 C26 1.518(13)
O26 C26 1.416(9)
O26 C27 1.419(9)
C27 C28 1.512(12)
K31 O44 2.750(5)
K31 O34 2.764(5)
K31 O38 2.827(5)
K31 O40 2.838(5)
K31 O32 2.861(6)
K31 O46 2.875(6)
K31 N32 3.015(6)
K31 N31 3.018(7)
N31 C42 1.452(11)
N31 C43 1.470(11)
N31 C31 1.482(13)
C31 C32 1.476(13)
O32 C32 1.403(10)
O32 C33 1.415(11)
N32 C48 1.439(11)
N32 C36 1.455(10)
N32 C37 1.479(11)
C33 C34 1.510(15)
O34 C35 1.397(10)
O34 C34 1.435(11)
C35 C36 1.464(13)
C37 C38 1.461(12)
O38 C39 1.392(9)
O38 C38 1.459(10)
C39 C40 1.534(13)
O40 C40 1.394(10)
O40 C41 1.413(10)
C41 C42 1.536(13)
C43 C44 1.461(13)
O44 C44 1.395(10)
O44 C45 1.428(11)
C45 C46 1.484(13)
O46 C47 1.399(11)
O46 C46 1.430(11)
C47 C48 1.529(14)
K51 O52 2.764(5)
K51 O64 2.786(6)
K51 O54 2.789(5)
K51 O60 2.808(6)
K51 O66 2.845(5)
K51 O58 2.862(7)
K51 N51 3.042(7)
K51 N52 3.049(8)
N51 C63 1.442(11)
N51 C62 1.452(10)
N51 C51 1.465(10)
C51 C52 1.464(12)
N52 C57 1.423(14)
N52 C68 1.489(12)
N52 C56 1.495(13)
O52 C53 1.402(10)
O52 C52 1.424(10)
C53 C54 1.513(14)
O54 C55 1.404(11)
O54 C54 1.437(10)
C55 C56 1.474(13)
C57 C58 1.454(18)
O58 C58 1.433(14)
O58 C59 1.446(13)
C59 C60 1.449(16)
O60 C60 1.372(11)
O60 C61 1.402(12)
C61 C62 1.496(14)
C63 C64 1.506(12)
O64 C65 1.421(10)
O64 C64 1.436(10)
C65 C66 1.434(13)
O66 C66 1.424(11)
O66 C67 1.434(11)
C67 C68 1.477(15)
K71 O84 2.721(6)
K71 O72 2.797(6)
K71 O78 2.852(6)
K71 O74 2.853(6)
K71 O86 2.857(5)
K71 O80 2.877(6)
K71 N71 2.944(8)
K71 N72 2.972(6)
K71 C72 3.524(9)
N71 C83 1.411(13)
N71 C82 1.447(14)
N71 C71 1.501(13)
C71 C72 1.521(15)
N72 C77 1.461(10)
N72 C76 1.473(10)
N72 C88 1.479(10)
C72 O72 1.376(12)
O72 C73A 1.49(2)
O72 C73 1.50(2)
C73 C74 1.40(4)
C74 O74 1.55(2)
C73A C74A 1.51(4)
C74A O74 1.50(2)
O74 C75 1.362(11)
C75 C76 1.521(12)
C77 C78 1.475(12)
O78 C79 1.392(10)
O78 C78 1.425(11)
C79 C80 1.435(15)
O80 C81 1.406(12)
O80 C80 1.476(12)
C81 C82 1.454(15)
C83 C84 1.477(15)
O84 C85 1.423(11)
O84 C84 1.466(11)
C85 C86 1.436(12)
O86 C87 1.425(10)
O86 C86 1.448(9)
C87 C88 1.464(12)
K91 O98 2.783(6)
K91 O94 2.797(6)
K91 O100 2.800(6)
K91 O106 2.814(7)
K91 O104 2.825(6)
K91 O92 2.897(6)
K91 N92 2.996(8)
K91 N91 3.006(8)
N91 C103 1.445(13)
N91 C91 1.463(13)
N91 C102 1.491(12)
C91 C92 1.465(15)
N92 C108 1.406(14)
N92 C97 1.442(14)
N92 C96 1.450(15)
O92 C92 1.404(13)
O92 C93 1.419(12)
C93 C94 1.486(15)
O94 C94 1.395(11)
O94 C95 1.443(12)
C95 C96 1.513(16)
C97 C98 1.485(17)
O98 C99 1.378(14)
O98 C98 1.413(13)
C99 C100 1.479(17)
O100 C100 1.423(11)
O100 C101 1.435(12)
C101 C102 1.487(14)
C103 C104 1.486(16)
O104 C105 1.377(14)
O104 C104 1.409(12)
C105 C106 1.521(17)
O106 C106 1.413(12)
O106 C107 1.462(13)
C107 C108 1.431(16)
K111 O112 2.769(6)
K111 O126 2.808(6)
K111 O118 2.815(7)
K111 O124 2.838(6)
K111 O114 2.877(7)
K111 O120 2.903(6)
K111 N111 2.958(8)
K111 N112 2.998(8)
N111 C123 1.440(13)
N111 C122 1.473(12)
N111 C111 1.512(14)
C111 C112 1.444(15)
N112 C117 1.399(15)
N112 C128 1.487(13)
N112 C116 1.49(2)
O112 C113 1.403(12)
O112 C112 1.431(11)
C113 C114 1.478(16)
O114 C114 1.383(14)
O114 C115 1.419(14)
C115 C116 1.45(2)
C117 C118 1.471(16)
O118 C119 1.414(12)
O118 C118 1.474(17)
C119 C120 1.388(16)
O120 C121 1.410(13)
O120 C120 1.422(12)
C121 C122 1.498(16)
C123 C124 1.522(16)
O124 C124 1.391(14)
O124 C125 1.392(12)
C125 C126 1.458(17)
O126 C126 1.400(12)
O126 C127 1.460(12)
C127 C128 1.416(15)
P131 C143 1.762(10)
P131 C137 1.853(10)
P131 C131 1.880(10)
C131 C132 1.373(13)
C131 C136 1.405(12)
C132 C133 1.426(16)
C133 C134 1.338(19)
C134 C135 1.391(19)
C135 C136 1.337(15)
C137 C138 1.346(12)
C137 C142 1.413(12)
C138 C139 1.438(15)
C139 C140 1.281(15)
C140 C141 1.338(15)
C141 C142 1.353(13)
C143 C148 1.387(12)
C143 C144 1.436(13)
C144 C145 1.379(13)
C145 C146 1.419(15)
C146 C147 1.365(16)
C147 C148 1.362(14)
N151 C151 1.33(4)
C151 C152 1.35(4)
C152 N152 1.44(5)
N153 C153 1.33(2)
C153 C154 1.42(3)
C154 N154 1.58(3)
N161 C161 1.36(2)
C161 C162 1.55(2)
C162 N162 1.44(2)
C163 C164 1.57(4)
C164 N164 1.52(4)

loop_
_geom_hbond_atom_site_label_D
_geom_hbond_atom_site_label_H
_geom_hbond_atom_site_label_A
_geom_hbond_distance_DH
_geom_hbond_distance_HA
_geom_hbond_distance_DA
_geom_hbond_angle_DHA
N163 H16L O11B 0.86 2.12 2.38(4) 96.6
N164 H16R O44 0.86 2.70 3.28(3) 125.9
